data_4314748
loop_
_publ_author_name
'Christos Lampropoulos'
'Gage Redler'
'Saiti Data'
'Khalil A. Abboud'
'Stephen Hill'
'George Christou'

_publ_section_title
;
 Binding of Higher Alcohols onto Mn12 Single-Molecule Magnets (SMMs):
 Access to the Highest Barrier Mn12 SMM
;
_journal_name_full 'Inorganic Chemistry'
_journal_page_first 1325
_journal_page_last 1336
_journal_paper_doi 10.1021/ic901480y
_journal_volume 49
_journal_year 2010
_chemical_formula_sum 'C108 H212 Mn12 O49.2'
_chemical_formula_weight 2957.26
_chemical_name_systematic
; 
 ? 
;
_space_group_IT_number 29
_symmetry_cell_setting orthorhombic
_symmetry_space_group_name_Hall 'P 2c -2ac'
_symmetry_space_group_name_H-M 'P c a 21'
_atom_sites_solution_hydrogens geom
_atom_sites_solution_primary direct
_atom_sites_solution_secondary difmap
_audit_creation_method SHELXL-97
_audit_update_record
; 
2009-04-29 # Formatted by publCIF 
;
_cell_angle_alpha 90.00
_cell_angle_beta 90.00
_cell_angle_gamma 90.00
_cell_formula_units_Z 4
_cell_length_a 23.601(2)
_cell_length_b 20.4694(18)
_cell_length_c 29.917(3)
_cell_measurement_reflns_used 381
_cell_measurement_temperature 100(2)
_cell_measurement_theta_max 28.0
_cell_measurement_theta_min 2.0
_cell_volume 14453(2)
_computing_cell_refinement 'Bruker SMART v5.624 & SAINT 6.36a (Bruker 1998)'
_computing_data_collection 'Bruker SMART v5.624 (Bruker 1998)'
_computing_data_reduction 'Bruker SHELXTL v6.14 (Bruker 2000)'
_computing_molecular_graphics 'Bruker SHELXTL v6.14'
_computing_publication_material 'Bruker SHELXTL v6.14'
_computing_structure_refinement 'Bruker SHELXTL v6.14'
_computing_structure_solution 'Bruker SHELXTL v6.14'
_diffrn_ambient_temperature 173(2)
_diffrn_measured_fraction_theta_full 0.998
_diffrn_measured_fraction_theta_max 0.998
_diffrn_measurement_device_type 'SMART CCD area detector'
_diffrn_measurement_method '\w scans'
_diffrn_radiation_monochromator graphite
_diffrn_radiation_source 'fine-focus sealed tube'
_diffrn_radiation_type MoK\a
_diffrn_radiation_wavelength 0.71073
_diffrn_reflns_av_R_equivalents 0.0460
_diffrn_reflns_av_sigmaI/netI 0.0391
_diffrn_reflns_limit_h_max 30
_diffrn_reflns_limit_h_min -30
_diffrn_reflns_limit_k_max 26
_diffrn_reflns_limit_k_min -26
_diffrn_reflns_limit_l_max 38
_diffrn_reflns_limit_l_min -38
_diffrn_reflns_number 134985
_diffrn_reflns_theta_full 27.09
_diffrn_reflns_theta_max 27.09
_diffrn_reflns_theta_min 1.69
_diffrn_standards_decay_% 1
_diffrn_standards_number 0
_exptl_absorpt_coefficient_mu 1.085
_exptl_absorpt_correction_T_max 0.9086
_exptl_absorpt_correction_T_min 0.6832
_exptl_absorpt_correction_type empirical
_exptl_absorpt_process_details 'based on measured indexed crystal faces, Bruker SHELXTL  v6.12 (Bruker 1998)'
_exptl_crystal_colour brown
_exptl_crystal_density_diffrn 1.359
_exptl_crystal_density_meas 0
_exptl_crystal_density_method 'not measured'
_exptl_crystal_description needle
_exptl_crystal_F_000 6214
_exptl_crystal_size_max 0.38
_exptl_crystal_size_mid 0.15
_exptl_crystal_size_min 0.09
_refine_diff_density_max 0.761
_refine_diff_density_min -0.393
_refine_diff_density_rms 0.063
_refine_ls_abs_structure_details 'Flack H D (1983), Acta Cryst. A39, 876-881'
_refine_ls_abs_structure_Flack 0.259(6)
_refine_ls_extinction_method none
_refine_ls_goodness_of_fit_ref 1.020
_refine_ls_hydrogen_treatment mixed
_refine_ls_matrix_type full
_refine_ls_number_parameters 1618
_refine_ls_number_reflns 31760
_refine_ls_number_restraints 13
_refine_ls_restrained_S_all 1.020
_refine_ls_R_factor_all 0.0372
_refine_ls_R_factor_gt 0.0312
_refine_ls_shift/su_max 0.005
_refine_ls_shift/su_mean 0.000
_refine_ls_structure_factor_coef Fsqd
_refine_ls_weighting_details 'calc w=1/[\s^2^(Fo^2^)+(0.0407P)^2^+5.9954P] where P=(Fo^2^+2Fc^2^)/3'
_refine_ls_weighting_scheme calc
_refine_ls_wR_factor_gt 0.0761
_refine_ls_wR_factor_ref 0.0796
_reflns_number_gt 29020
_reflns_number_total 31760
_reflns_threshold_expression I>2\s(I)
_cod_data_source_file ic901480y_si_002_1.cif
_cod_data_source_block xl65
_cod_depositor_comments
;
The following automatic conversions were performed:

'_symmetry_cell_setting' value 'Orthorhombic' changed to
'orthorhombic' according to the built-in table from CIF Core
dictionary named 'cif_core.dic' version 2.4.1 from
2010-06-29.

'_exptl_absorpt_correction_type' value 'Empirical'
changed to 'empirical' according to the built-in table from CIF Core
dictionary named 'cif_core.dic' version 2.4.1 from 2010-06-29.

Automatic conversion script
Id: cif_fix_values 1646 2011-03-28 12:23:43Z adriana 
;
_cod_original_formula_sum 'C108 H212 Mn12 O49.20'
_cod_database_code 4314748

loop_
_symmetry_equiv_pos_as_xyz
'x, y, z'
'-x, -y, z+1/2'
'x+1/2, -y, z'
'-x+1/2, y, z+1/2'

loop_
_atom_site_label
_atom_site_type_symbol
_atom_site_fract_x
_atom_site_fract_y
_atom_site_fract_z
_atom_site_U_iso_or_equiv
_atom_site_adp_type
_atom_site_occupancy
_atom_site_symmetry_multiplicity
_atom_site_calc_flag
_atom_site_refinement_flags
_atom_site_disorder_assembly
_atom_site_disorder_group
Mn1 Mn -0.121901(17) 1.25332(2) 0.511972(13) 0.01892(8) Uani 1 1 d . . .
Mn2 Mn -0.064343(16) 1.244907(19) 0.592734(13) 0.01530(8) Uani 1 1 d . . .
Mn3 Mn -0.005182(15) 1.229709(19) 0.677035(12) 0.01384(7) Uani 1 1 d . . .
Mn4 Mn 0.059163(16) 1.209927(19) 0.753297(13) 0.01535(8) Uani 1 1 d . . .
Mn5 Mn -0.184219(16) 1.326088(19) 0.713064(12) 0.01516(8) Uani 1 1 d . . .
Mn6 Mn -0.084620(15) 1.331480(18) 0.664213(12) 0.01385(7) Uani 1 1 d . . .
Mn7 Mn 0.024055(16) 1.332510(19) 0.616824(12) 0.01533(8) Uani 1 1 d . . .
Mn8 Mn 0.124788(17) 1.33829(2) 0.569654(13) 0.01931(9) Uani 1 1 d . D .
Mn9 Mn -0.203182(16) 1.28520(2) 0.605779(13) 0.01679(8) Uani 1 1 d . . .
Mn10 Mn -0.066957(16) 1.286133(19) 0.773542(12) 0.01478(8) Uani 1 1 d . . .
Mn11 Mn 0.137435(16) 1.24941(2) 0.663099(14) 0.01749(8) Uani 1 1 d . D .
Mn12 Mn 0.012015(17) 1.30384(2) 0.504319(13) 0.01955(8) Uani 1 1 d . D .
O1 O -0.08061(7) 1.23960(9) 0.65509(6) 0.0154(4) Uani 1 1 d . . .
O2 O 0.01111(7) 1.24031(9) 0.61461(6) 0.0164(4) Uani 1 1 d . . .
O3 O -0.05616(7) 1.33634(9) 0.60486(6) 0.0161(4) Uani 1 1 d . . .
O4 O -0.00462(7) 1.32338(8) 0.67650(6) 0.0143(3) Uani 1 1 d . . .
O5 O -0.13832(7) 1.26035(9) 0.57353(6) 0.0185(4) Uani 1 1 d . . .
O6 O -0.16262(7) 1.32969(8) 0.65151(6) 0.0145(4) Uani 1 1 d . . .
O7 O -0.10600(7) 1.31589(9) 0.72306(6) 0.0156(4) Uani 1 1 d . . .
O8 O -0.01775(7) 1.23256(9) 0.73929(6) 0.0154(4) Uani 1 1 d . . .
O9 O 0.07029(7) 1.22232(9) 0.69182(6) 0.0160(4) Uani 1 1 d . . .
O10 O 0.10085(7) 1.31728(9) 0.62853(6) 0.0186(4) Uani 1 1 d . . .
O11 O 0.04493(8) 1.33686(10) 0.55688(6) 0.0206(4) Uani 1 1 d . . .
O12 O -0.04510(8) 1.25682(9) 0.53298(6) 0.0187(4) Uani 1 1 d . . .
O13 O -0.12963(8) 1.35589(10) 0.49686(7) 0.0253(4) Uani 1 1 d . . .
O14 O -0.20097(8) 1.24027(11) 0.49547(6) 0.0266(4) Uani 1 1 d . . .
O15 O -0.09937(9) 1.23805(11) 0.44994(6) 0.0259(4) Uani 1 1 d . . .
O16 O -0.11367(9) 1.14662(10) 0.51972(6) 0.0266(4) Uani 1 1 d . . .
O17 O -0.06665(8) 1.15176(9) 0.58530(6) 0.0209(4) Uani 1 1 d . . .
O18 O -0.01352(7) 1.13651(9) 0.67333(6) 0.0187(4) Uani 1 1 d . . .
O19 O 0.02846(8) 1.10813(9) 0.73830(6) 0.0201(4) Uani 1 1 d . . .
O20 O 0.04519(8) 1.19671(9) 0.81688(6) 0.0184(4) Uani 1 1 d . . .
O21 O 0.13380(8) 1.17290(9) 0.76263(6) 0.0225(4) Uani 1 1 d . . .
O22 O 0.08826(7) 1.30693(9) 0.77014(6) 0.0189(4) Uani 1 1 d . . .
O23 O -0.16455(7) 1.43260(9) 0.71264(6) 0.0195(4) Uani 1 1 d . . .
O24 O -0.26452(7) 1.34036(9) 0.70281(6) 0.0187(4) Uani 1 1 d . . .
O25 O -0.20149(8) 1.3318(1) 0.77644(6) 0.0211(4) Uani 1 1 d . . .
O26 O -0.19254(8) 1.21949(9) 0.71421(6) 0.0201(4) Uani 1 1 d . . .
O27 O -0.08308(7) 1.42435(8) 0.67378(6) 0.0174(4) Uani 1 1 d . . .
O28 O 0.03012(8) 1.42540(9) 0.62335(6) 0.0197(4) Uani 1 1 d . . .
O29 O 0.12908(12) 1.24185(11) 0.54612(8) 0.0439(6) Uani 1 1 d . . .
O30 O 0.20535(8) 1.34352(11) 0.58409(7) 0.0270(4) Uani 1 1 d . . .
O31 O 0.14528(8) 1.37069(10) 0.51040(6) 0.0253(4) Uani 1 1 d . . .
O32 O 0.11313(8) 1.44013(10) 0.58698(6) 0.0234(4) Uani 1 1 d . . .
O33 O -0.21243(9) 1.37909(10) 0.56396(7) 0.0267(4) Uani 1 1 d . . .
H33 H -0.1902(16) 1.3749(19) 0.5442(14) 0.041(11) Uiso 1 1 d . . .
O34 O -0.24920(8) 1.24198(10) 0.56034(6) 0.0246(4) Uani 1 1 d . . .
O35 O -0.27702(8) 1.30651(10) 0.63195(6) 0.0217(4) Uani 1 1 d . . .
O36 O -0.20468(8) 1.19587(10) 0.64186(6) 0.0222(4) Uani 1 1 d . . .
O37 O -0.12768(9) 1.20572(12) 0.78741(7) 0.0221(4) Uani 1 1 d . . .
H37A H -0.1127(18) 1.176(2) 0.7905(14) 0.040(13) Uiso 1 1 d . . .
H37B H -0.1426(15) 1.1981(17) 0.7636(13) 0.027(9) Uiso 1 1 d . . .
O38 O -0.11664(8) 1.33967(9) 0.81063(6) 0.0210(4) Uani 1 1 d . . .
O39 O -0.02849(8) 1.26390(9) 0.82935(6) 0.0204(4) Uani 1 1 d . . .
O40 O -0.00971(9) 1.37253(10) 0.76706(7) 0.0216(4) Uani 1 1 d . . .
H40X H -0.0013(15) 1.3783(17) 0.7399(13) 0.031(10) Uiso 1 1 d . . .
H40Y H 0.0223(18) 1.3624(18) 0.7698(13) 0.037(11) Uiso 1 1 d . . .
O41 O 0.15533(8) 1.31533(10) 0.71783(6) 0.0228(4) Uani 1 1 d . . .
O42 O 0.17948(8) 1.1819(1) 0.69659(7) 0.0242(4) Uani 1 1 d . . .
O43 O 0.21235(8) 1.27473(12) 0.64224(7) 0.0305(5) Uani 1 1 d . . .
O44 O 0.12916(10) 1.18089(11) 0.61000(8) 0.0370(5) Uani 1 1 d . . .
O45 O 0.07195(9) 1.34027(11) 0.46745(6) 0.0270(4) Uani 1 1 d . . .
O46 O -0.00502(9) 1.25454(11) 0.45018(7) 0.0333(5) Uani 1 1 d . . .
O47 O -0.03869(8) 1.38152(10) 0.48569(7) 0.0275(4) Uani 1 1 d . . .
O48 O -0.05723(10) 1.10480(11) 0.80713(8) 0.0306(5) Uani 1 1 d . . .
H48 H -0.0368(18) 1.109(2) 0.7872(14) 0.047(12) Uiso 1 1 d . . .
O49 O -0.20809(13) 1.17206(18) 0.86811(11) 0.0678(9) Uani 1 1 d . . .
H49 H -0.1865 1.1811 0.8465 0.102 Uiso 1 1 d R . .
O50 O 0.0740(5) 1.2154(5) 0.4963(4) 0.032(2) Uiso 0.20 1 d P . .
C1 C -0.09078(12) 1.39254(14) 0.48164(9) 0.0242(6) Uani 1 1 d . D .
C2 C -0.10840(13) 1.45363(15) 0.45663(10) 0.0271(6) Uani 1 1 d . . .
H2A H -0.0917 1.4920 0.4719 0.033 Uiso 1 1 calc R D .
H2B H -0.1501 1.4578 0.4584 0.033 Uiso 1 1 calc R . .
C3 C -0.09060(15) 1.45522(16) 0.40687(10) 0.0341(7) Uani 1 1 d . D .
C4 C -0.1118(3) 1.3927(2) 0.38361(13) 0.0686(15) Uani 1 1 d . . .
H4A H -0.1038 1.3954 0.3515 0.103 Uiso 1 1 calc R D .
H4B H -0.1528 1.3884 0.3882 0.103 Uiso 1 1 calc R . .
H4C H -0.0925 1.3547 0.3963 0.103 Uiso 1 1 calc R . .
C5 C -0.12019(18) 1.51411(18) 0.38570(12) 0.0451(9) Uani 1 1 d . . .
H5A H -0.1082 1.5184 0.3545 0.068 Uiso 1 1 calc R D .
H5B H -0.1100 1.5538 0.4021 0.068 Uiso 1 1 calc R . .
H5C H -0.1613 1.5078 0.3870 0.068 Uiso 1 1 calc R . .
C6 C -0.02742(18) 1.4635(3) 0.40186(16) 0.0715(15) Uani 1 1 d . . .
H6A H -0.0179 1.4682 0.3701 0.107 Uiso 1 1 calc R D .
H6B H -0.0081 1.4251 0.4141 0.107 Uiso 1 1 calc R . .
H6C H -0.0152 1.5026 0.4181 0.107 Uiso 1 1 calc R . .
C7 C -0.24364(12) 1.22813(15) 0.51987(9) 0.0260(6) Uani 1 1 d . . .
C8 C -0.29208(13) 1.19257(19) 0.49654(10) 0.0356(8) Uani 1 1 d . . .
H8A H -0.3008 1.2172 0.4689 0.043 Uiso 1 1 calc R . .
H8B H -0.2775 1.1493 0.4872 0.043 Uiso 1 1 calc R . .
C9 C -0.34731(13) 1.18102(16) 0.52035(10) 0.0306(7) Uani 1 1 d . . .
C10 C -0.38787(15) 1.15077(19) 0.48636(12) 0.0391(8) Uani 1 1 d . . .
H10A H -0.3960 1.1826 0.4627 0.059 Uiso 1 1 calc R . .
H10B H -0.4232 1.1385 0.5013 0.059 Uiso 1 1 calc R . .
H10C H -0.3704 1.1118 0.4732 0.059 Uiso 1 1 calc R . .
C11 C -0.3405(2) 1.1341(2) 0.55996(14) 0.0565(11) Uani 1 1 d . . .
H11A H -0.3214 1.1567 0.5846 0.085 Uiso 1 1 calc R . .
H11B H -0.3178 1.0964 0.5507 0.085 Uiso 1 1 calc R . .
H11C H -0.3779 1.1192 0.5699 0.085 Uiso 1 1 calc R . .
C12 C -0.37335(16) 1.2443(2) 0.53755(14) 0.0487(10) Uani 1 1 d . . .
H12A H -0.3773 1.2753 0.5128 0.073 Uiso 1 1 calc R . .
H12B H -0.3488 1.2631 0.5606 0.073 Uiso 1 1 calc R . .
H12C H -0.4107 1.2352 0.5503 0.073 Uiso 1 1 calc R . .
C13 C -0.05070(13) 1.23441(14) 0.43257(9) 0.0244(6) Uani 1 1 d . D .
C14 C -0.04871(14) 1.20332(16) 0.38651(10) 0.0304(7) Uani 1 1 d . . .
H14A H -0.0765 1.2265 0.3674 0.036 Uiso 1 1 calc R D .
H14B H -0.0621 1.1577 0.3895 0.036 Uiso 1 1 calc R . .
C15 C 0.00825(14) 1.20170(16) 0.36103(10) 0.0307(7) Uani 1 1 d . D .
C16 C 0.02973(19) 1.27058(19) 0.35147(13) 0.0499(10) Uani 1 1 d . . .
H16A H 0.0348 1.2941 0.3797 0.075 Uiso 1 1 calc R D .
H16B H 0.0021 1.2938 0.3328 0.075 Uiso 1 1 calc R . .
H16C H 0.0661 1.2681 0.3357 0.075 Uiso 1 1 calc R . .
C17 C -0.00377(16) 1.16646(18) 0.31644(11) 0.0392(8) Uani 1 1 d . . .
H17A H 0.0314 1.1632 0.2991 0.059 Uiso 1 1 calc R D .
H17B H -0.0319 1.1913 0.2994 0.059 Uiso 1 1 calc R . .
H17C H -0.0184 1.1225 0.3225 0.059 Uiso 1 1 calc R . .
C18 C 0.05209(15) 1.16302(18) 0.38724(11) 0.0385(8) Uani 1 1 d . . .
H18A H 0.0630 1.1876 0.4140 0.058 Uiso 1 1 calc R D .
H18B H 0.0856 1.1557 0.3685 0.058 Uiso 1 1 calc R . .
H18C H 0.0359 1.1209 0.3961 0.058 Uiso 1 1 calc R . .
C19 C -0.08508(13) 1.12134(15) 0.55018(10) 0.0264(6) Uani 1 1 d . . .
C20 C -0.06534(17) 1.05099(17) 0.54832(13) 0.0430(9) Uani 1 1 d . . .
H20A H -0.0791 1.0290 0.5757 0.052 Uiso 1 1 calc R . .
H20B H -0.0234 1.0513 0.5499 0.052 Uiso 1 1 calc R . .
C21 C -0.08225(18) 1.00839(18) 0.50851(14) 0.0480(9) Uani 1 1 d . . .
C22 C -0.0610(2) 1.0363(3) 0.46507(17) 0.0783(16) Uani 1 1 d . . .
H22A H -0.0843 1.0740 0.4566 0.117 Uiso 1 1 calc R . .
H22B H -0.0633 1.0029 0.4417 0.117 Uiso 1 1 calc R . .
H22C H -0.0215 1.0502 0.4686 0.117 Uiso 1 1 calc R . .
C23 C -0.14696(19) 1.0000(2) 0.50614(16) 0.0652(13) Uani 1 1 d . . .
H23A H -0.1651 1.0431 0.5072 0.098 Uiso 1 1 calc R . .
H23B H -0.1598 0.9737 0.5315 0.098 Uiso 1 1 calc R . .
H23C H -0.1571 0.9781 0.4782 0.098 Uiso 1 1 calc R . .
C24 C -0.0548(3) 0.9406(2) 0.5161(2) 0.0909(19) Uani 1 1 d . . .
H24A H -0.0143 0.9460 0.5220 0.136 Uiso 1 1 calc R . .
H24B H -0.0600 0.9137 0.4893 0.136 Uiso 1 1 calc R . .
H24C H -0.0729 0.9191 0.5416 0.136 Uiso 1 1 calc R . .
C25 C 0.00355(11) 1.09451(13) 0.70236(9) 0.0186(5) Uani 1 1 d . . .
C26 C -0.00970(12) 1.02435(13) 0.69087(10) 0.0239(6) Uani 1 1 d . . .
H26A H -0.0352 1.0239 0.6646 0.029 Uiso 1 1 calc R . .
H26B H -0.0306 1.0046 0.7162 0.029 Uiso 1 1 calc R . .
C27 C 0.04220(14) 0.98113(14) 0.6804(1) 0.0297(7) Uani 1 1 d . . .
C28 C 0.07856(15) 0.97022(17) 0.72216(12) 0.0408(8) Uani 1 1 d . . .
H28A H 0.1108 0.9421 0.7146 0.061 Uiso 1 1 calc R . .
H28B H 0.0557 0.9492 0.7454 0.061 Uiso 1 1 calc R . .
H28C H 0.0925 1.0124 0.7331 0.061 Uiso 1 1 calc R . .
C29 C 0.01981(17) 0.91478(16) 0.66438(13) 0.0453(9) Uani 1 1 d . . .
H29A H 0.0518 0.8857 0.6580 0.068 Uiso 1 1 calc R . .
H29B H -0.0027 0.9209 0.6371 0.068 Uiso 1 1 calc R . .
H29C H -0.0040 0.8954 0.6877 0.068 Uiso 1 1 calc R . .
C30 C 0.07720(16) 1.01276(18) 0.64333(13) 0.0442(9) Uani 1 1 d . . .
H30A H 0.1096 0.9847 0.6362 0.066 Uiso 1 1 calc R . .
H30B H 0.0908 1.0555 0.6534 0.066 Uiso 1 1 calc R . .
H30C H 0.0536 1.0183 0.6166 0.066 Uiso 1 1 calc R . .
C31 C 0.01059(11) 1.22598(13) 0.84218(9) 0.0177(5) Uani 1 1 d . . .
C32 C 0.01694(12) 1.21615(14) 0.89189(9) 0.0223(6) Uani 1 1 d . . .
H32A H 0.0356 1.1735 0.8973 0.027 Uiso 1 1 calc R . .
H32B H -0.0212 1.2143 0.9056 0.027 Uiso 1 1 calc R . .
C33 C 0.05165(14) 1.27021(17) 0.91529(11) 0.0328(7) Uani 1 1 d . . .
C34 C 0.01889(19) 1.33480(18) 0.91475(14) 0.0515(10) Uani 1 1 d . . .
H34A H 0.0163 1.3510 0.8840 0.077 Uiso 1 1 calc R . .
H34B H 0.0387 1.3670 0.9333 0.077 Uiso 1 1 calc R . .
H34C H -0.0193 1.3277 0.9266 0.077 Uiso 1 1 calc R . .
C35 C 0.0585(2) 1.2492(2) 0.96442(12) 0.0528(11) Uani 1 1 d . . .
H35A H 0.0784 1.2073 0.9658 0.079 Uiso 1 1 calc R . .
H35B H 0.0210 1.2447 0.9782 0.079 Uiso 1 1 calc R . .
H35C H 0.0803 1.2823 0.9806 0.079 Uiso 1 1 calc R . .
C36 C 0.10848(17) 1.2802(2) 0.89328(14) 0.0549(11) Uani 1 1 d . . .
H36A H 0.1029 1.2947 0.8624 0.082 Uiso 1 1 calc R . .
H36B H 0.1296 1.2389 0.8934 0.082 Uiso 1 1 calc R . .
H36C H 0.1299 1.3134 0.9097 0.082 Uiso 1 1 calc R . .
C37 C 0.17515(12) 1.16321(13) 0.73683(10) 0.0218(6) Uani 1 1 d . C .
C38 C 0.22533(13) 1.12728(16) 0.75655(11) 0.0320(7) Uani 1 1 d . . .
H38A H 0.2119 1.0853 0.7691 0.038 Uiso 1 1 calc R A 1
H38B H 0.2523 1.1171 0.7322 0.038 Uiso 1 1 calc R A 1
C40 C 0.3133(2) 1.1323(3) 0.80094(19) 0.0863(19) Uani 1 1 d . . .
H40X H 0.3335 1.1565 0.8243 0.129 Uiso 0.50 1 calc PR B 1
H40Y H 0.3356 1.1328 0.7733 0.129 Uiso 0.50 1 calc PR B 1
H40Z H 0.3075 1.0871 0.8106 0.129 Uiso 0.50 1 calc PR B 1
H40X H 0.2941 1.1078 0.8247 0.129 Uiso 0.50 1 d PR B 2
H40Y H 0.3440 1.1583 0.8139 0.129 Uiso 0.50 1 d PR B 2
H40Z H 0.3290 1.1017 0.7790 0.129 Uiso 0.50 1 d PR B 2
C39 C 0.2564(4) 1.1641(4) 0.7926(3) 0.0445(19) Uiso 0.50 1 d P C 1
C41 C 0.2214(6) 1.1671(7) 0.8352(5) 0.099(4) Uiso 0.50 1 d P C 1
H41A H 0.2423 1.1914 0.8581 0.149 Uiso 0.50 1 calc PR C 1
H41B H 0.2139 1.1227 0.8458 0.149 Uiso 0.50 1 calc PR C 1
H41C H 0.1854 1.1892 0.8290 0.149 Uiso 0.50 1 calc PR C 1
C42 C 0.2702(5) 1.2331(6) 0.7763(5) 0.088(3) Uiso 0.50 1 d P C 1
H42A H 0.2906 1.2568 0.7997 0.132 Uiso 0.50 1 calc PR C 1
H42B H 0.2350 1.2561 0.7691 0.132 Uiso 0.50 1 calc PR C 1
H42C H 0.2940 1.2305 0.7494 0.132 Uiso 0.50 1 calc PR C 1
C39' C 0.2696(3) 1.1782(3) 0.7776(2) 0.0275(13) Uiso 0.50 1 d P C 2
C41' C 0.2389(5) 1.2132(6) 0.8167(4) 0.077(3) Uiso 0.50 1 d P C 2
H41D H 0.2243 1.1805 0.8377 0.115 Uiso 0.50 1 calc PR C 2
H41E H 0.2073 1.2391 0.8049 0.115 Uiso 0.50 1 calc PR C 2
H41F H 0.2656 1.2421 0.8322 0.115 Uiso 0.50 1 calc PR C 2
C42' C 0.2926(5) 1.2212(6) 0.7448(4) 0.079(3) Uiso 0.50 1 d P C 2
H42D H 0.3193 1.2514 0.7590 0.118 Uiso 0.50 1 calc PR C 2
H42E H 0.2619 1.2460 0.7308 0.118 Uiso 0.50 1 calc PR C 2
H42F H 0.3125 1.1956 0.7219 0.118 Uiso 0.50 1 calc PR C 2
C43 C 0.12941(11) 1.33616(13) 0.75120(9) 0.0203(5) Uani 1 1 d . . .
C44 C 0.14692(13) 1.40053(15) 0.7726(1) 0.0277(6) Uani 1 1 d . . .
H44A H 0.1712 1.3902 0.7987 0.033 Uiso 1 1 calc R . .
H44B H 0.1123 1.4218 0.7842 0.033 Uiso 1 1 calc R . .
C45 C 0.17870(12) 1.45109(14) 0.74364(9) 0.0227(6) Uani 1 1 d . . .
C46 C 0.14297(14) 1.46825(16) 0.70282(11) 0.0350(7) Uani 1 1 d . . .
H46A H 0.1626 1.5015 0.6850 0.053 Uiso 1 1 calc R . .
H46B H 0.1062 1.4852 0.7126 0.053 Uiso 1 1 calc R . .
H46C H 0.1372 1.4290 0.6846 0.053 Uiso 1 1 calc R . .
C47 C 0.18715(16) 1.51261(16) 0.77239(11) 0.0380(8) Uani 1 1 d . . .
H47A H 0.2060 1.5464 0.7546 0.057 Uiso 1 1 calc R . .
H47B H 0.2106 1.5019 0.7984 0.057 Uiso 1 1 calc R . .
H47C H 0.1502 1.5288 0.7825 0.057 Uiso 1 1 calc R . .
C48 C 0.23656(13) 1.42593(18) 0.72935(14) 0.0410(8) Uani 1 1 d . . .
H48A H 0.2572 1.4608 0.7139 0.061 Uiso 1 1 calc R . .
H48B H 0.2318 1.3887 0.7091 0.061 Uiso 1 1 calc R . .
H48C H 0.2580 1.4121 0.7558 0.061 Uiso 1 1 calc R . .
C49 C -0.12191(11) 1.45686(13) 0.69466(8) 0.0187(5) Uani 1 1 d . . .
C50 C -0.11300(11) 1.53033(13) 0.69624(9) 0.0216(5) Uani 1 1 d . . .
H50A H -0.1505 1.5519 0.6950 0.026 Uiso 1 1 calc R . .
H50B H -0.0917 1.5436 0.6692 0.026 Uiso 1 1 calc R . .
C51 C -0.08090(12) 1.55585(14) 0.7381(1) 0.0257(6) Uani 1 1 d . . .
C52 C -0.10402(16) 1.52593(19) 0.78101(11) 0.0407(8) Uani 1 1 d . . .
H52A H -0.1452 1.5318 0.7821 0.061 Uiso 1 1 calc R . .
H52B H -0.0867 1.5476 0.8068 0.061 Uiso 1 1 calc R . .
H52C H -0.0950 1.4792 0.7817 0.061 Uiso 1 1 calc R . .
C53 C -0.01749(13) 1.54078(16) 0.73380(12) 0.0332(7) Uani 1 1 d . . .
H53A H -0.0122 1.4937 0.7299 0.050 Uiso 1 1 calc R . .
H53B H 0.0022 1.5552 0.7609 0.050 Uiso 1 1 calc R . .
H53C H -0.0020 1.5639 0.7079 0.050 Uiso 1 1 calc R . .
C54 C -0.08934(15) 1.63034(15) 0.73872(13) 0.0382(8) Uani 1 1 d . . .
H54A H -0.1297 1.6403 0.7426 0.057 Uiso 1 1 calc R . .
H54B H -0.0760 1.6489 0.7104 0.057 Uiso 1 1 calc R . .
H54C H -0.0677 1.6493 0.7635 0.057 Uiso 1 1 calc R . .
C55 C -0.29481(10) 1.32574(12) 0.66945(9) 0.0169(5) Uani 1 1 d . . .
C56 C -0.35823(11) 1.33051(13) 0.67480(9) 0.0207(5) Uani 1 1 d . . .
H56A H -0.3762 1.3222 0.6455 0.025 Uiso 1 1 calc R . .
H56B H -0.3680 1.3757 0.6838 0.025 Uiso 1 1 calc R . .
C57 C -0.38357(12) 1.28252(13) 0.70957(10) 0.0237(6) Uani 1 1 d . . .
C58 C -0.44752(12) 1.27762(17) 0.70009(12) 0.0342(7) Uani 1 1 d . . .
H58A H -0.4534 1.2622 0.6694 0.051 Uiso 1 1 calc R . .
H58B H -0.4650 1.3207 0.7037 0.051 Uiso 1 1 calc R . .
H58C H -0.4649 1.2468 0.7211 0.051 Uiso 1 1 calc R . .
C59 C -0.37488(15) 1.30864(18) 0.75697(11) 0.0379(8) Uani 1 1 d . . .
H59A H -0.3927 1.2789 0.7784 0.057 Uiso 1 1 calc R . .
H59B H -0.3921 1.3520 0.7595 0.057 Uiso 1 1 calc R . .
H59C H -0.3342 1.3117 0.7633 0.057 Uiso 1 1 calc R . .
C60 C -0.35688(14) 1.21524(15) 0.70410(13) 0.0378(8) Uani 1 1 d . . .
H60A H -0.3625 1.1999 0.6734 0.057 Uiso 1 1 calc R . .
H60B H -0.3747 1.1846 0.7249 0.057 Uiso 1 1 calc R . .
H60C H -0.3162 1.2179 0.7105 0.057 Uiso 1 1 calc R . .
C61 C -0.16968(12) 1.34713(14) 0.80913(9) 0.0224(6) Uani 1 1 d . . .
C62 C -0.19942(14) 1.37607(19) 0.84923(10) 0.0367(8) Uani 1 1 d . . .
H62A H -0.2339 1.3497 0.8548 0.044 Uiso 1 1 calc R . .
H62B H -0.2123 1.4204 0.8408 0.044 Uiso 1 1 calc R . .
C63 C -0.16798(17) 1.3818(2) 0.89307(12) 0.0487(10) Uani 1 1 d . . .
C64 C -0.14393(19) 1.3146(2) 0.90803(12) 0.0524(10) Uani 1 1 d . . .
H64A H -0.1117 1.3029 0.8890 0.079 Uiso 1 1 calc R . .
H64B H -0.1735 1.2812 0.9053 0.079 Uiso 1 1 calc R . .
H64C H -0.1315 1.3174 0.9392 0.079 Uiso 1 1 calc R . .
C65 C -0.2132(2) 1.4015(3) 0.92853(13) 0.0763(17) Uani 1 1 d . . .
H65A H -0.2300 1.4435 0.9203 0.114 Uiso 1 1 calc R . .
H65B H -0.1951 1.4052 0.9579 0.114 Uiso 1 1 calc R . .
H65C H -0.2428 1.3680 0.9297 0.114 Uiso 1 1 calc R . .
C66 C -0.12034(18) 1.4326(2) 0.88908(13) 0.0498(10) Uani 1 1 d . . .
H66A H -0.0919 1.4171 0.8677 0.075 Uiso 1 1 calc R . .
H66B H -0.1026 1.4390 0.9184 0.075 Uiso 1 1 calc R . .
H66C H -0.1362 1.4741 0.8786 0.075 Uiso 1 1 calc R . .
C67 C -0.19025(11) 1.18097(13) 0.68071(9) 0.0198(5) Uani 1 1 d . . .
C68 C -0.16787(13) 1.11194(14) 0.68835(10) 0.0282(6) Uani 1 1 d . . .
H68A H -0.1621 1.1062 0.7209 0.034 Uiso 1 1 calc R . .
H68B H -0.1301 1.1089 0.6740 0.034 Uiso 1 1 calc R . .
C69 C -0.20367(12) 1.05441(14) 0.67159(12) 0.0307(7) Uani 1 1 d . . .
C70 C -0.26494(17) 1.0579(2) 0.68534(18) 0.0625(13) Uani 1 1 d . . .
H70A H -0.2675 1.0602 0.7180 0.094 Uiso 1 1 calc R . .
H70B H -0.2848 1.0188 0.6747 0.094 Uiso 1 1 calc R . .
H70C H -0.2824 1.0968 0.6722 0.094 Uiso 1 1 calc R . .
C71 C -0.17623(15) 0.99164(16) 0.68708(13) 0.0411(8) Uani 1 1 d . . .
H71A H -0.1769 0.9897 0.7198 0.062 Uiso 1 1 calc R . .
H71B H -0.1369 0.9902 0.6766 0.062 Uiso 1 1 calc R . .
H71C H -0.1971 0.9543 0.6749 0.062 Uiso 1 1 calc R . .
C72 C -0.2019(2) 1.0527(2) 0.61936(14) 0.0614(12) Uani 1 1 d . . .
H72A H -0.1624 1.0537 0.6093 0.092 Uiso 1 1 calc R . .
H72B H -0.2220 1.0908 0.6074 0.092 Uiso 1 1 calc R . .
H72C H -0.2201 1.0127 0.6086 0.092 Uiso 1 1 calc R . .
C73 C 0.06972(11) 1.46097(14) 0.60596(9) 0.0204(5) Uani 1 1 d . D .
C74 C 0.06039(12) 1.53374(14) 0.60902(10) 0.0251(6) Uani 1 1 d . . .
H74A H 0.0974 1.5556 0.6136 0.030 Uiso 1 1 calc R D .
H74B H 0.0363 1.5432 0.6353 0.030 Uiso 1 1 calc R . .
C75 C 0.03172(13) 1.56257(15) 0.56654(10) 0.0277(6) Uani 1 1 d . D .
C76 C 0.0680(3) 1.5532(3) 0.52576(15) 0.097(2) Uani 1 1 d . . .
H76A H 0.0498 1.5742 0.5000 0.145 Uiso 1 1 calc R D .
H76B H 0.0725 1.5064 0.5198 0.145 Uiso 1 1 calc R . .
H76C H 0.1053 1.5729 0.5308 0.145 Uiso 1 1 calc R . .
C77 C -0.02620(19) 1.5316(2) 0.56009(16) 0.0600(12) Uani 1 1 d . . .
H77A H -0.0473 1.5559 0.5373 0.090 Uiso 1 1 calc R D .
H77B H -0.0471 1.5327 0.5884 0.090 Uiso 1 1 calc R . .
H77C H -0.0216 1.4862 0.5504 0.090 Uiso 1 1 calc R . .
C78 C 0.02271(17) 1.63519(17) 0.57504(14) 0.0468(9) Uani 1 1 d . . .
H78A H 0.0036 1.6548 0.5493 0.070 Uiso 1 1 calc R D .
H78B H 0.0595 1.6565 0.5795 0.070 Uiso 1 1 calc R . .
H78C H -0.0007 1.6410 0.6018 0.070 Uiso 1 1 calc R . .
C79 C 0.12090(14) 1.19010(17) 0.56839(13) 0.0224(7) Uani 0.80 1 d PD D 1
C80 C 0.10135(16) 1.13089(17) 0.54167(13) 0.0270(8) Uani 0.80 1 d PD D 1
H80A H 0.0747 1.1458 0.5183 0.032 Uiso 0.80 1 calc PR D 1
H80B H 0.0803 1.1012 0.5619 0.032 Uiso 0.80 1 calc PR D 1
C81 C 0.14973(18) 1.09174(18) 0.51909(14) 0.0314(8) Uani 0.80 1 d PD D 1
C82 C 0.1222(2) 1.0336(2) 0.49484(17) 0.0492(13) Uani 0.80 1 d PD D 1
H82A H 0.1515 1.0087 0.4791 0.074 Uiso 0.80 1 calc PR D 1
H82B H 0.0943 1.0498 0.4733 0.074 Uiso 0.80 1 calc PR D 1
H82C H 0.1034 1.0054 0.5167 0.074 Uiso 0.80 1 calc PR D 1
C83 C 0.19128(19) 1.0663(2) 0.55385(16) 0.0391(10) Uani 0.80 1 d PD D 1
H83A H 0.2204 1.0398 0.5391 0.059 Uiso 0.80 1 calc PR D 1
H83B H 0.1710 1.0395 0.5758 0.059 Uiso 0.80 1 calc PR D 1
H83C H 0.2093 1.1033 0.5691 0.059 Uiso 0.80 1 calc PR D 1
C84 C 0.18088(19) 1.1340(2) 0.48505(15) 0.0381(10) Uiso 0.80 1 d PD D 1
H84A H 0.2098 1.1078 0.4699 0.057 Uiso 0.80 1 calc PR D 1
H84B H 0.1991 1.1708 0.5004 0.057 Uiso 0.80 1 calc PR D 1
H84C H 0.1538 1.1507 0.4630 0.057 Uiso 0.80 1 calc PR D 1
C79' C 0.1228(6) 1.2051(7) 0.5085(5) 0.026(3) Uiso 0.20 1 d PD D 2
C80' C 0.1608(8) 1.1625(7) 0.4789(6) 0.046(4) Uiso 0.20 1 d PD D 2
H80C H 0.1460 1.1637 0.4480 0.055 Uiso 0.20 1 calc PR D 2
H80D H 0.1993 1.1816 0.4785 0.055 Uiso 0.20 1 calc PR D 2
C81' C 0.1651(8) 1.0919(8) 0.4937(7) 0.057(6) Uiso 0.20 1 d PD D 2
C82' C 0.1964(9) 1.0534(11) 0.4558(7) 0.065(6) Uiso 0.20 1 d PD D 2
H82D H 0.2029 1.0083 0.4655 0.098 Uiso 0.20 1 calc PR D 2
H82E H 0.2329 1.0744 0.4495 0.098 Uiso 0.20 1 calc PR D 2
H82F H 0.1731 1.0534 0.4287 0.098 Uiso 0.20 1 calc PR D 2
C83' C 0.2025(11) 1.0855(14) 0.5346(8) 0.076(9) Uiso 0.20 1 d PD D 2
H83D H 0.2152 1.0401 0.5375 0.115 Uiso 0.20 1 calc PR D 2
H83E H 0.1811 1.0982 0.5612 0.115 Uiso 0.20 1 calc PR D 2
H83F H 0.2356 1.1141 0.5313 0.115 Uiso 0.20 1 calc PR D 2
C84' C 0.1081(9) 1.0614(15) 0.5042(11) 0.087(10) Uiso 0.20 1 d PD D 2
H84D H 0.1130 1.0147 0.5103 0.130 Uiso 0.20 1 calc PR D 2
H84E H 0.0826 1.0671 0.4787 0.130 Uiso 0.20 1 calc PR D 2
H84F H 0.0917 1.0828 0.5306 0.130 Uiso 0.20 1 calc PR D 2
C85 C 0.23298(12) 1.31215(15) 0.61301(10) 0.0257(6) Uani 1 1 d . D .
C86 C 0.29715(12) 1.31773(18) 0.61240(12) 0.0349(7) Uani 1 1 d . . .
H86A H 0.3109 1.3232 0.6434 0.042 Uiso 1 1 calc R D .
H86B H 0.3079 1.3573 0.5954 0.042 Uiso 1 1 calc R . .
C87 C 0.32678(15) 1.2575(2) 0.59127(16) 0.0534(11) Uani 1 1 d . D .
C88 C 0.39044(16) 1.2743(3) 0.58953(17) 0.0664(13) Uani 1 1 d . . .
H88A H 0.4111 1.2383 0.5753 0.100 Uiso 1 1 calc R D .
H88B H 0.4047 1.2808 0.6200 0.100 Uiso 1 1 calc R . .
H88C H 0.3960 1.3144 0.5722 0.100 Uiso 1 1 calc R . .
C89 C 0.3036(2) 1.2466(4) 0.5442(2) 0.109(3) Uani 1 1 d . . .
H89A H 0.2631 1.2363 0.5459 0.163 Uiso 1 1 calc R D .
H89B H 0.3238 1.2102 0.5301 0.163 Uiso 1 1 calc R . .
H89C H 0.3090 1.2863 0.5264 0.163 Uiso 1 1 calc R . .
C90 C 0.3191(2) 1.1970(3) 0.6199(3) 0.132(4) Uani 1 1 d . . .
H90A H 0.2789 1.1849 0.6206 0.198 Uiso 1 1 calc R D .
H90B H 0.3322 1.2061 0.6504 0.198 Uiso 1 1 calc R . .
H90C H 0.3413 1.1610 0.6073 0.198 Uiso 1 1 calc R . .
C91 C 0.11934(12) 1.36757(14) 0.47398(9) 0.0230(6) Uani 1 1 d . D .
C92 C 0.14748(13) 1.39725(17) 0.43344(10) 0.0327(7) Uani 1 1 d . . .
H92A H 0.1557 1.4438 0.4397 0.039 Uiso 1 1 calc R D .
H92B H 0.1206 1.3957 0.4081 0.039 Uiso 1 1 calc R . .
C93 C 0.20294(16) 1.36333(18) 0.41930(11) 0.0398(8) Uani 1 1 d . D .
C94 C 0.21862(18) 1.3880(2) 0.37275(12) 0.0569(12) Uani 1 1 d . . .
H94A H 0.1916 1.3708 0.3509 0.085 Uiso 1 1 calc R D .
H94B H 0.2569 1.3731 0.3651 0.085 Uiso 1 1 calc R . .
H94C H 0.2175 1.4359 0.3724 0.085 Uiso 1 1 calc R . .
C95 C 0.1962(2) 1.2889(2) 0.42066(17) 0.0675(14) Uani 1 1 d . . .
H95A H 0.1675 1.2755 0.3988 0.101 Uiso 1 1 calc R D .
H95B H 0.1842 1.2754 0.4507 0.101 Uiso 1 1 calc R . .
H95C H 0.2324 1.2682 0.4134 0.101 Uiso 1 1 calc R . .
C96 C 0.25111(16) 1.3818(2) 0.45143(13) 0.0558(11) Uani 1 1 d . . .
H96A H 0.2862 1.3605 0.4419 0.084 Uiso 1 1 calc R D .
H96B H 0.2415 1.3675 0.4818 0.084 Uiso 1 1 calc R . .
H96C H 0.2564 1.4293 0.4512 0.084 Uiso 1 1 calc R . .
C97 C -0.22153(13) 1.44860(14) 0.57203(10) 0.0254(6) Uani 1 1 d . . .
C98 C -0.16267(14) 1.47952(17) 0.57790(11) 0.0361(7) Uani 1 1 d . . .
H98A H -0.1417 1.4558 0.6010 0.054 Uiso 1 1 calc R . .
H98B H -0.1669 1.5253 0.5868 0.054 Uiso 1 1 calc R . .
H98C H -0.1419 1.4772 0.5496 0.054 Uiso 1 1 calc R . .
C99 C -0.25231(16) 1.47922(19) 0.53338(11) 0.0436(9) Uani 1 1 d . . .
H99A H -0.2892 1.4579 0.5295 0.065 Uiso 1 1 calc R . .
H99B H -0.2298 1.4739 0.5061 0.065 Uiso 1 1 calc R . .
H99C H -0.2580 1.5258 0.5393 0.065 Uiso 1 1 calc R . .
C100 C -0.25490(15) 1.45637(17) 0.61474(11) 0.0375(8) Uani 1 1 d . . .
H10D H -0.2911 1.4333 0.6120 0.056 Uiso 1 1 calc R . .
H10E H -0.2620 1.5029 0.6202 0.056 Uiso 1 1 calc R . .
H10F H -0.2333 1.4380 0.6397 0.056 Uiso 1 1 calc R . .
C101 C -0.05648(14) 1.04822(14) 0.83626(10) 0.0281(6) Uani 1 1 d . . .
C102 C 0.00465(15) 1.02806(17) 0.84431(12) 0.0370(7) Uani 1 1 d . . .
H10G H 0.0224 1.0167 0.8158 0.055 Uiso 1 1 calc R . .
H10H H 0.0056 0.9901 0.8643 0.055 Uiso 1 1 calc R . .
H10I H 0.0253 1.0644 0.8581 0.055 Uiso 1 1 calc R . .
C103 C -0.08925(15) 0.99371(16) 0.81415(11) 0.0362(7) Uani 1 1 d . . .
H10J H -0.0683 0.9780 0.7880 0.054 Uiso 1 1 calc R . .
H10K H -0.1264 1.0100 0.8047 0.054 Uiso 1 1 calc R . .
H10L H -0.0943 0.9578 0.8354 0.054 Uiso 1 1 calc R . .
C104 C -0.08491(17) 1.0698(2) 0.87930(12) 0.0463(9) Uani 1 1 d . . .
H10M H -0.1225 1.0876 0.8725 0.069 Uiso 1 1 calc R . .
H10N H -0.0618 1.1035 0.8938 0.069 Uiso 1 1 calc R . .
H10O H -0.0888 1.0323 0.8994 0.069 Uiso 1 1 calc R . .
C105 C -0.26179(18) 1.1477(3) 0.85330(15) 0.0612(12) Uani 1 1 d . . .
C106 C -0.2951(3) 1.2021(5) 0.8321(3) 0.158(5) Uani 1 1 d . . .
H10P H -0.3026 1.2361 0.8544 0.238 Uiso 1 1 calc R . .
H10Q H -0.3312 1.1850 0.8208 0.238 Uiso 1 1 calc R . .
H10R H -0.2734 1.2208 0.8073 0.238 Uiso 1 1 calc R . .
C107 C -0.2510(3) 1.0888(5) 0.8213(3) 0.152(4) Uani 1 1 d . . .
H10S H -0.2463 1.1049 0.7907 0.228 Uiso 1 1 calc R . .
H10T H -0.2834 1.0589 0.8225 0.228 Uiso 1 1 calc R . .
H10U H -0.2166 1.0657 0.8306 0.228 Uiso 1 1 calc R . .
C108 C -0.29248(19) 1.1213(3) 0.89362(16) 0.0666(13) Uani 1 1 d . . .
H10V H -0.2964 1.1560 0.9160 0.100 Uiso 1 1 calc R . .
H10W H -0.2709 1.0849 0.9064 0.100 Uiso 1 1 calc R . .
H10X H -0.3301 1.1059 0.8847 0.100 Uiso 1 1 calc R . .

loop_
_atom_site_aniso_label
_atom_site_aniso_U_11
_atom_site_aniso_U_22
_atom_site_aniso_U_33
_atom_site_aniso_U_23
_atom_site_aniso_U_13
_atom_site_aniso_U_12
Mn1 0.01617(19) 0.0288(2) 0.01178(18) -0.00132(16) 0.00021(15) 0.00089(16)
Mn2 0.01357(18) 0.0201(2) 0.01228(17) -0.00017(15) 0.00037(14) 0.00022(15)
Mn3 0.01280(17) 0.01620(17) 0.01251(17) 0.00028(14) 0.00029(14) 0.00186(14)
Mn4 0.01375(18) 0.01772(19) 0.01459(18) 0.00129(15) -0.00108(14) 0.00183(14)
Mn5 0.01213(18) 0.0214(2) 0.01196(17) -0.00060(15) 0.00035(14) 0.00189(14)
Mn6 0.01220(17) 0.01743(18) 0.01193(17) 0.00035(14) -0.00010(14) 0.00123(14)
Mn7 0.01318(17) 0.01994(19) 0.01286(18) 0.00146(15) 0.00059(14) -0.00044(15)
Mn8 0.01513(19) 0.0266(2) 0.01623(19) 0.00282(16) 0.00299(15) -0.00176(16)
Mn9 0.01281(18) 0.0256(2) 0.01194(17) -0.00110(16) -0.00046(14) 0.00009(15)
Mn10 0.01390(18) 0.01921(19) 0.01123(17) -0.00032(15) -0.00016(14) 0.00266(14)
Mn11 0.01229(17) 0.02217(19) 0.01802(19) -0.00141(15) 0.00171(15) 0.00175(15)
Mn12 0.01790(19) 0.0275(2) 0.01325(18) 0.00135(16) 0.00221(15) -0.00234(16)
O1 0.0136(8) 0.0199(9) 0.0126(9) 0.0012(7) 0.0008(7) 0.0019(7)
O2 0.0140(9) 0.0206(9) 0.0145(9) -0.0003(7) 0.0010(7) -0.0006(7)
O3 0.0153(9) 0.0192(9) 0.0139(9) 0.0025(7) 0.0006(7) 0.0008(7)
O4 0.0127(8) 0.0160(8) 0.0144(8) 0.0006(7) -0.0012(7) -0.0002(7)
O5 0.0157(9) 0.0275(10) 0.0123(8) -0.0017(7) 0.0001(7) 0.0011(7)
O6 0.0124(8) 0.0186(9) 0.0124(8) 0.0003(7) 0.0016(6) 0.0009(7)
O7 0.0130(9) 0.0209(9) 0.0130(8) 0.0012(7) -0.0004(7) 0.0021(7)
O8 0.0135(8) 0.0187(9) 0.0140(8) 0.0014(7) 0.0005(7) 0.0018(7)
O9 0.0139(8) 0.0189(9) 0.0152(9) -0.0007(7) 0.0016(7) 0.0012(7)
O10 0.0128(9) 0.0263(10) 0.0169(9) 0.0016(7) 0.0001(7) -0.0009(7)
O11 0.0184(9) 0.0304(11) 0.0131(9) 0.0012(7) 0.0014(7) -0.0031(8)
O12 0.0177(9) 0.0253(10) 0.0132(9) -0.0010(7) 0.0011(7) 0.0005(8)
O13 0.0252(10) 0.0288(11) 0.022(1) 0.0017(8) 0.0030(8) 0.0040(8)
O14 0.0189(10) 0.0459(13) 0.0151(9) -0.0036(9) -0.0019(7) -0.0019(9)
O15 0.0248(10) 0.0405(12) 0.0124(9) -0.0015(8) 0.0014(8) 0.0044(9)
O16 0.0287(11) 0.0321(11) 0.0189(10) -0.0033(8) -0.0021(8) -0.0045(9)
O17 0.0239(10) 0.0218(10) 0.0169(9) 0.0003(7) 0.0007(8) -0.0017(8)
O18 0.0183(9) 0.0185(9) 0.0192(9) -0.0005(7) 0.0008(7) 0.0000(7)
O19 0.0218(9) 0.0183(9) 0.0203(9) 0.0010(7) -0.0017(7) 0.0029(8)
O20 0.0181(9) 0.0204(9) 0.0167(9) 0.0023(7) -0.0020(7) 0.0011(7)
O21 0.0162(9) 0.0273(10) 0.0239(10) 0.0018(8) -0.0016(8) 0.0045(8)
O22 0.0179(9) 0.0201(9) 0.0186(9) 0.0001(7) 0.0000(7) -0.0014(7)
O23 0.0160(9) 0.0209(9) 0.0218(9) -0.0024(8) 0.0006(7) 0.0009(7)
O24 0.0146(9) 0.0273(10) 0.0141(9) -0.0003(7) 0.0004(7) 0.0023(7)
O25 0.0180(9) 0.0314(11) 0.0139(9) -0.0012(8) 0.0009(7) 0.0028(8)
O26 0.0196(9) 0.0227(10) 0.0180(9) 0.0000(8) -0.0006(7) -0.0007(7)
O27 0.0147(8) 0.0191(9) 0.0184(9) -0.0012(7) 0.0001(7) 0.0017(7)
O28 0.0197(9) 0.0216(10) 0.0177(9) 0.0011(7) -0.0002(7) -0.0019(8)
O29 0.0748(19) 0.0283(12) 0.0286(12) 0.0031(10) 0.0055(12) -0.0113(12)
O30 0.0156(9) 0.0340(12) 0.0314(11) 0.0041(9) 0.0028(8) -0.0013(8)
O31 0.0227(10) 0.0345(11) 0.0187(10) 0.0042(8) 0.0046(8) -0.0032(8)
O32 0.0228(10) 0.0263(10) 0.0212(9) 0.0031(8) 0.0012(8) -0.0040(8)
O33 0.0314(11) 0.0316(12) 0.0173(10) 0.0015(8) 0.0050(9) 0.0054(9)
O34 0.0163(9) 0.0396(12) 0.0181(9) -0.0053(8) -0.0003(7) -0.0022(8)
O35 0.0158(9) 0.0326(11) 0.0168(9) -0.0012(8) 0.0010(7) 0.0014(8)
O36 0.0227(10) 0.025(1) 0.0188(9) 0.0009(8) -0.0026(8) -0.0018(8)
O37 0.0218(10) 0.0259(12) 0.0187(11) 0.0011(8) -0.0014(8) 0.0010(9)
O38 0.0186(9) 0.0287(10) 0.0158(9) -0.0050(8) -0.0007(7) 0.0059(8)
O39 0.0194(9) 0.0259(10) 0.0159(9) -0.0001(8) -0.0018(7) 0.0062(8)
O40 0.0183(10) 0.0226(10) 0.0240(11) 0.0001(8) -0.0010(8) 0.0019(8)
O41 0.0174(9) 0.0275(10) 0.0234(10) -0.0043(8) 0.0002(8) -0.0027(8)
O42 0.0167(9) 0.0305(11) 0.0254(10) -0.0063(8) 0.0009(8) 0.0048(8)
O43 0.0147(9) 0.0524(14) 0.0243(11) 0.0069(10) 0.0038(8) 0.0029(9)
O44 0.0410(13) 0.0371(12) 0.0329(12) -0.0124(10) -0.0111(10) 0.0187(10)
O45 0.0274(11) 0.0392(12) 0.0144(9) 0.0012(8) 0.0049(8) -0.0086(9)
O46 0.0295(12) 0.0450(14) 0.0255(11) -0.0152(10) 0.0117(9) -0.0117(10)
O47 0.023(1) 0.0291(11) 0.0305(11) 0.0048(9) 0.0004(9) 0.0017(8)
O48 0.0319(12) 0.0250(11) 0.0349(13) 0.0108(9) 0.0109(10) 0.0035(9)
O49 0.0474(17) 0.099(3) 0.0566(19) -0.0018(18) 0.0002(14) -0.0077(17)
C1 0.0294(15) 0.0294(15) 0.0138(12) -0.0023(11) 0.0006(11) 0.0042(12)
C2 0.0292(15) 0.0282(15) 0.0239(14) 0.0017(12) -0.0018(12) 0.0023(12)
C3 0.049(2) 0.0292(17) 0.0241(15) 0.0062(13) 0.0024(14) 0.0023(14)
C4 0.142(5) 0.036(2) 0.0280(19) -0.0029(16) -0.017(2) 0.008(3)
C5 0.065(3) 0.038(2) 0.0324(18) 0.0080(15) -0.0100(17) 0.0038(18)
C6 0.055(3) 0.088(4) 0.071(3) 0.047(3) 0.031(2) 0.020(2)
C7 0.0223(14) 0.0386(17) 0.0170(13) -0.0012(12) -0.0028(11) 0.0011(12)
C8 0.0276(16) 0.059(2) 0.0206(15) -0.0133(14) -0.0043(12) -0.0051(15)
C9 0.0316(16) 0.0352(17) 0.0248(15) -0.0004(13) -0.0092(12) -0.0092(13)
C10 0.0341(17) 0.048(2) 0.0350(18) -0.0030(15) -0.0084(14) -0.0114(15)
C11 0.067(3) 0.059(3) 0.043(2) 0.0169(19) -0.0175(19) -0.028(2)
C12 0.0314(19) 0.064(3) 0.051(2) -0.0184(19) -0.0065(16) 0.0050(17)
C13 0.0307(16) 0.0237(14) 0.0188(13) -0.0018(11) 0.0036(11) 0.0016(12)
C14 0.0354(17) 0.0354(17) 0.0203(14) -0.0074(12) 0.0053(12) -0.0018(14)
C15 0.0404(18) 0.0290(16) 0.0227(15) -0.0047(12) 0.0109(13) 0.0028(13)
C16 0.071(3) 0.040(2) 0.039(2) 0.0006(16) 0.027(2) -0.0076(19)
C17 0.054(2) 0.042(2) 0.0209(15) -0.0052(14) 0.0088(14) 0.0146(16)
C18 0.0379(18) 0.047(2) 0.0303(17) -0.0113(15) 0.0069(14) 0.0051(16)
C19 0.0279(15) 0.0282(15) 0.0231(14) -0.0011(12) 0.0009(12) -0.0066(12)
C20 0.053(2) 0.0310(18) 0.045(2) -0.0090(16) -0.0097(17) 0.0003(16)
C21 0.057(2) 0.0345(19) 0.053(2) -0.0135(17) -0.0039(19) -0.0035(17)
C22 0.095(4) 0.073(3) 0.066(3) -0.033(3) 0.035(3) -0.009(3)
C23 0.065(3) 0.066(3) 0.064(3) -0.026(2) -0.004(2) -0.027(2)
C24 0.119(5) 0.035(2) 0.119(5) -0.036(3) -0.018(4) 0.011(3)
C25 0.0143(12) 0.0204(13) 0.0211(13) 0.0016(10) 0.005(1) 0.002(1)
C26 0.0238(14) 0.0206(13) 0.0273(14) 0.0019(11) -0.0019(11) -0.0028(11)
C27 0.0406(18) 0.0183(14) 0.0303(15) -0.0021(12) 0.0053(13) 0.0049(12)
C28 0.042(2) 0.0331(18) 0.047(2) -0.0012(15) -0.0030(16) 0.0159(15)
C29 0.060(2) 0.0253(16) 0.051(2) -0.0127(16) -0.0087(19) 0.0033(15)
C30 0.049(2) 0.039(2) 0.044(2) -0.0004(16) 0.0200(17) 0.0102(17)
C31 0.0182(13) 0.0182(13) 0.0168(12) 0.002(1) -0.0026(10) -0.0047(10)
C32 0.0273(14) 0.0228(14) 0.0169(13) 0.0044(11) -0.0043(11) 0.0007(11)
C33 0.0345(17) 0.0393(18) 0.0246(15) -0.0018(13) -0.0094(13) -0.0097(14)
C34 0.070(3) 0.035(2) 0.049(2) -0.0097(17) -0.019(2) -0.0011(18)
C35 0.075(3) 0.061(3) 0.0226(17) -0.0011(16) -0.0228(18) -0.012(2)
C36 0.040(2) 0.076(3) 0.049(2) -0.015(2) -0.0082(18) -0.020(2)
C37 0.0177(13) 0.0196(13) 0.0281(15) -0.0059(11) -0.0046(11) 0.0019(11)
C38 0.0239(15) 0.0338(17) 0.0384(17) -0.0044(14) -0.0055(13) 0.0141(13)
C40 0.059(3) 0.112(5) 0.087(4) -0.018(3) -0.046(3) 0.042(3)
C43 0.0182(13) 0.0221(13) 0.0205(13) 0.0026(11) -0.0043(11) -0.0012(10)
C44 0.0341(16) 0.0285(15) 0.0203(14) -0.0025(12) 0.0011(12) -0.0116(13)
C45 0.0204(13) 0.0241(14) 0.0236(14) 0.0036(11) -0.0007(11) -0.0055(11)
C46 0.0393(18) 0.0325(17) 0.0333(17) 0.0057(14) -0.0051(14) 0.0018(14)
C47 0.051(2) 0.0305(17) 0.0321(17) -0.0015(14) 0.0055(15) -0.0196(15)
C48 0.0190(15) 0.0389(19) 0.065(2) 0.0058(17) 0.0071(15) -0.0044(13)
C49 0.0179(13) 0.0230(13) 0.0152(12) -0.001(1) -0.005(1) 0.005(1)
C50 0.0194(13) 0.0218(13) 0.0235(13) -0.0013(11) 0.0011(11) 0.0012(11)
C51 0.0255(14) 0.0256(15) 0.0261(14) -0.0065(12) 0.0005(11) -0.0037(12)
C52 0.043(2) 0.055(2) 0.0238(16) -0.0074(15) 0.0008(14) -0.0155(17)
C53 0.0245(16) 0.0299(16) 0.0452(19) -0.0024(14) -0.0057(14) -0.0051(13)
C54 0.0377(18) 0.0255(16) 0.052(2) -0.0179(15) 0.0025(15) -0.0001(14)
C55 0.0138(11) 0.0199(12) 0.0170(12) 0.0048(10) 0.002(1) 0.0019(9)
C56 0.0150(12) 0.0253(13) 0.0217(13) 0.0010(11) -0.0003(10) 0.004(1)
C57 0.0200(13) 0.0221(14) 0.0291(15) 0.0014(12) 0.0022(11) -0.0030(11)
C58 0.0198(14) 0.0377(18) 0.0452(19) 0.0022(15) 0.0047(13) -0.0050(13)
C59 0.0372(18) 0.051(2) 0.0257(16) 0.0014(15) 0.0062(14) -0.0121(15)
C60 0.0285(16) 0.0251(16) 0.060(2) 0.0056(15) -0.0005(15) -0.0052(13)
C61 0.0229(14) 0.0274(15) 0.0171(13) -0.0006(11) 0.0017(11) 0.0052(11)
C62 0.0270(16) 0.061(2) 0.0218(15) -0.0130(15) 0.0001(12) 0.0201(15)
C63 0.049(2) 0.068(3) 0.0285(18) -0.0106(17) 0.0015(16) 0.009(2)
C64 0.063(3) 0.069(3) 0.0244(17) 0.0090(17) 0.0044(17) 0.005(2)
C65 0.077(3) 0.125(5) 0.027(2) -0.017(2) 0.011(2) 0.040(3)
C66 0.065(3) 0.051(2) 0.0341(19) -0.0151(17) -0.0091(18) 0.005(2)
C67 0.0137(12) 0.0260(14) 0.0198(13) -0.0011(11) -0.002(1) -0.0006(10)
C68 0.0275(15) 0.0271(15) 0.0300(16) -0.0040(12) -0.0082(12) 0.0018(12)
C69 0.0236(14) 0.0200(14) 0.0487(19) 0.0084(13) 0.0017(13) -0.0037(11)
C70 0.043(2) 0.044(2) 0.101(4) -0.011(2) 0.015(2) -0.0076(18)
C71 0.0412(19) 0.0277(17) 0.055(2) 0.0078(15) -0.0103(17) -0.0013(14)
C72 0.096(4) 0.042(2) 0.046(2) -0.0067(19) -0.005(2) -0.011(2)
C73 0.0228(13) 0.0244(14) 0.0139(12) 0.0032(10) -0.004(1) -0.0030(11)
C74 0.0284(15) 0.0242(14) 0.0228(14) 0.0026(12) -0.0029(12) -0.0037(11)
C75 0.0299(15) 0.0286(16) 0.0247(14) 0.0033(12) -0.0019(12) 0.0047(12)
C76 0.122(5) 0.133(5) 0.036(2) 0.045(3) 0.033(3) 0.088(4)
C77 0.061(3) 0.046(2) 0.074(3) 0.004(2) -0.042(2) -0.007(2)
C78 0.047(2) 0.0310(18) 0.062(2) 0.0101(17) -0.0190(18) -0.0014(16)
C79 0.0172(16) 0.0200(17) 0.0300(19) -0.0030(15) 0.0025(14) 0.0030(13)
C80 0.0286(19) 0.0217(18) 0.0306(19) 0.0006(15) -0.0047(15) -0.0011(15)
C81 0.043(2) 0.0222(19) 0.029(2) -0.0036(15) -0.0005(18) 0.0041(17)
C82 0.069(3) 0.033(2) 0.045(3) -0.012(2) -0.005(2) 0.006(2)
C83 0.041(2) 0.033(2) 0.043(3) -0.001(2) 0.002(2) 0.0155(19)
C85 0.0191(13) 0.0342(16) 0.0238(14) -0.0043(12) 0.0044(11) -0.0020(12)
C86 0.0172(14) 0.051(2) 0.0361(18) 0.0015(16) 0.0022(13) -0.0048(13)
C87 0.0219(17) 0.070(3) 0.069(3) 0.007(2) 0.0121(17) 0.0073(17)
C88 0.0233(19) 0.112(4) 0.064(3) 0.007(3) 0.0137(19) 0.007(2)
C89 0.038(3) 0.163(7) 0.126(5) -0.086(5) 0.002(3) 0.019(3)
C90 0.065(4) 0.076(4) 0.255(10) 0.069(5) 0.071(5) 0.033(3)
C91 0.0226(14) 0.0238(14) 0.0227(14) 0.0022(11) 0.0069(11) -0.0001(11)
C92 0.0288(16) 0.0460(19) 0.0232(15) 0.0120(13) 0.0035(12) -0.0066(14)
C93 0.048(2) 0.0401(19) 0.0317(17) -0.0082(15) 0.0227(15) -0.0124(16)
C94 0.050(2) 0.092(3) 0.0286(18) -0.003(2) 0.0186(17) -0.021(2)
C95 0.089(4) 0.042(2) 0.072(3) -0.011(2) 0.041(3) -0.003(2)
C96 0.0341(19) 0.091(3) 0.042(2) -0.004(2) 0.0155(17) 0.004(2)
C97 0.0306(15) 0.0233(14) 0.0222(14) 0.0012(12) 0.0031(12) 0.0056(12)
C98 0.0361(18) 0.0408(19) 0.0315(17) -0.0043(14) 0.0017(14) -0.0029(15)
C99 0.046(2) 0.053(2) 0.0316(18) 0.0077(16) 0.0010(15) 0.0164(18)
C100 0.0424(19) 0.0370(18) 0.0330(17) 0.0031(14) 0.0060(15) 0.0136(15)
C101 0.0396(17) 0.0182(14) 0.0266(15) 0.0032(11) 0.0026(13) -0.0088(12)
C102 0.0400(19) 0.0324(18) 0.0386(18) 0.0038(14) -0.0090(15) -0.0013(14)
C103 0.0443(19) 0.0326(17) 0.0317(16) 0.0021(14) -0.0096(14) -0.0084(15)
C104 0.058(2) 0.046(2) 0.0352(19) -0.0011(16) 0.0170(17) -0.0129(18)
C105 0.046(2) 0.089(3) 0.049(2) 0.004(2) -0.0003(19) -0.007(2)
C106 0.049(3) 0.205(9) 0.222(10) 0.144(8) -0.009(5) 0.002(4)
C107 0.113(6) 0.22(1) 0.122(6) -0.116(6) 0.064(5) -0.074(6)
C108 0.051(3) 0.091(4) 0.058(3) 0.012(3) 0.005(2) -0.006(2)

loop_
_atom_type_symbol
_atom_type_description
_atom_type_scat_dispersion_real
_atom_type_scat_dispersion_imag
_atom_type_scat_source
C C 0.0033 0.0016 'International Tables Vol C Tables 4.2.6.8 and 6.1.1.4'
H H 0.0000 0.0000 'International Tables Vol C Tables 4.2.6.8 and 6.1.1.4'
O O 0.0106 0.0060 'International Tables Vol C Tables 4.2.6.8 and 6.1.1.4'
Mn Mn 0.3368 0.7283 'International Tables Vol C Tables 4.2.6.8 and 6.1.1.4'

loop_
_geom_angle_atom_site_label_1
_geom_angle_atom_site_label_2
_geom_angle_atom_site_label_3
_geom_angle
_geom_angle_site_symmetry_1
_geom_angle_site_symmetry_3
_geom_angle_publ_flag
O5 Mn1 O12 82.62(8) . . ?
O5 Mn1 O14 93.49(8) . . ?
O12 Mn1 O14 172.84(9) . . ?
O5 Mn1 O15 173.70(9) . . ?
O12 Mn1 O15 93.44(8) . . ?
O14 Mn1 O15 89.89(8) . . ?
O5 Mn1 O13 96.48(8) . . ?
O12 Mn1 O13 96.44(8) . . ?
O14 Mn1 O13 89.96(9) . . ?
O15 Mn1 O13 88.83(8) . . ?
O5 Mn1 O16 89.49(8) . . ?
O12 Mn1 O16 85.38(8) . . ?
O14 Mn1 O16 88.58(9) . . ?
O15 Mn1 O16 85.27(8) . . ?
O13 Mn1 O16 173.93(8) . . ?
O5 Mn1 Mn2 41.95(6) . . ?
O12 Mn1 Mn2 41.90(5) . . ?
O14 Mn1 Mn2 132.87(6) . . ?
O15 Mn1 Mn2 133.06(6) . . ?
O13 Mn1 Mn2 106.51(6) . . ?
O16 Mn1 Mn2 78.70(5) . . ?
O12 Mn2 O5 84.85(8) . . ?
O12 Mn2 O2 96.24(8) . . ?
O5 Mn2 O2 172.81(8) . . ?
O12 Mn2 O1 174.99(8) . . ?
O5 Mn2 O1 97.04(8) . . ?
O2 Mn2 O1 81.31(7) . . ?
O12 Mn2 O3 91.68(8) . . ?
O5 Mn2 O3 89.26(8) . . ?
O2 Mn2 O3 83.61(8) . . ?
O1 Mn2 O3 83.72(8) . . ?
O12 Mn2 O17 91.48(8) . . ?
O5 Mn2 O17 96.09(8) . . ?
O2 Mn2 O17 90.99(8) . . ?
O1 Mn2 O17 92.92(8) . . ?
O3 Mn2 O17 174.01(8) . . ?
O12 Mn2 Mn1 43.56(6) . . ?
O5 Mn2 Mn1 42.57(6) . . ?
O2 Mn2 Mn1 139.58(6) . . ?
O1 Mn2 Mn1 139.10(5) . . ?
O3 Mn2 Mn1 98.83(5) . . ?
O17 Mn2 Mn1 86.96(6) . . ?
O12 Mn2 Mn6 133.48(6) . . ?
O5 Mn2 Mn6 88.18(6) . . ?
O2 Mn2 Mn6 85.92(6) . . ?
O1 Mn2 Mn6 42.23(5) . . ?
O3 Mn2 Mn6 42.21(5) . . ?
O17 Mn2 Mn6 135.02(6) . . ?
Mn1 Mn2 Mn6 122.556(18) . . ?
O12 Mn2 Mn7 88.96(6) . . ?
O5 Mn2 Mn7 131.15(6) . . ?
O2 Mn2 Mn7 41.94(5) . . ?
O1 Mn2 Mn7 86.31(6) . . ?
O3 Mn2 Mn7 42.46(5) . . ?
O17 Mn2 Mn7 132.55(6) . . ?
Mn1 Mn2 Mn7 122.700(18) . . ?
Mn6 Mn2 Mn7 62.341(14) . . ?
O12 Mn2 Mn3 137.08(6) . . ?
O5 Mn2 Mn3 137.47(6) . . ?
O2 Mn2 Mn3 40.85(5) . . ?
O1 Mn2 Mn3 40.55(5) . . ?
O3 Mn2 Mn3 83.77(5) . . ?
O17 Mn2 Mn3 90.45(6) . . ?
Mn1 Mn2 Mn3 177.37(2) . . ?
Mn6 Mn2 Mn3 59.284(14) . . ?
Mn7 Mn2 Mn3 59.598(14) . . ?
O9 Mn3 O8 85.27(8) . . ?
O9 Mn3 O1 173.58(8) . . ?
O8 Mn3 O1 100.93(8) . . ?
O9 Mn3 O4 94.44(8) . . ?
O8 Mn3 O4 88.76(8) . . ?
O1 Mn3 O4 84.11(7) . . ?
O9 Mn3 O2 92.82(8) . . ?
O8 Mn3 O2 171.34(8) . . ?
O1 Mn3 O2 80.80(7) . . ?
O4 Mn3 O2 82.96(7) . . ?
O9 Mn3 O18 91.80(8) . . ?
O8 Mn3 O18 94.11(8) . . ?
O1 Mn3 O18 89.43(8) . . ?
O4 Mn3 O18 173.33(8) . . ?
O2 Mn3 O18 94.39(8) . . ?
O9 Mn3 Mn4 42.27(5) . . ?
O8 Mn3 Mn4 43.76(5) . . ?
O1 Mn3 Mn4 144.11(5) . . ?
O4 Mn3 Mn4 98.58(5) . . ?
O2 Mn3 Mn4 135.08(5) . . ?
O18 Mn3 Mn4 87.62(6) . . ?
O9 Mn3 Mn6 137.23(6) . . ?
O8 Mn3 Mn6 90.39(6) . . ?
O1 Mn3 Mn6 42.00(5) . . ?
O4 Mn3 Mn6 42.87(5) . . ?
O2 Mn3 Mn6 85.27(5) . . ?
O18 Mn3 Mn6 130.97(6) . . ?
Mn4 Mn3 Mn6 125.634(18) . . ?
O9 Mn3 Mn7 88.76(6) . . ?
O8 Mn3 Mn7 129.65(6) . . ?
O1 Mn3 Mn7 86.00(6) . . ?
O4 Mn3 Mn7 41.92(5) . . ?
O2 Mn3 Mn7 41.77(5) . . ?
O18 Mn3 Mn7 136.08(6) . . ?
Mn4 Mn3 Mn7 119.663(18) . . ?
Mn6 Mn3 Mn7 62.081(14) . . ?
O9 Mn3 Mn2 133.12(6) . . ?
O8 Mn3 Mn2 141.22(6) . . ?
O1 Mn3 Mn2 40.55(5) . . ?
O4 Mn3 Mn2 83.61(5) . . ?
O2 Mn3 Mn2 40.35(5) . . ?
O18 Mn3 Mn2 90.40(6) . . ?
Mn4 Mn3 Mn2 174.846(18) . . ?
Mn6 Mn3 Mn2 58.927(13) . . ?
Mn7 Mn3 Mn2 59.233(14) . . ?
O9 Mn4 O8 83.43(7) . . ?
O9 Mn4 O21 93.84(8) . . ?
O8 Mn4 O21 170.18(8) . . ?
O9 Mn4 O20 178.30(8) . . ?
O8 Mn4 O20 94.97(8) . . ?
O21 Mn4 O20 87.65(8) . . ?
O9 Mn4 O22 93.44(8) . . ?
O8 Mn4 O22 97.45(7) . . ?
O21 Mn4 O22 92.12(8) . . ?
O20 Mn4 O22 87.35(7) . . ?
O9 Mn4 O19 88.56(7) . . ?
O8 Mn4 O19 82.85(7) . . ?
O21 Mn4 O19 87.67(8) . . ?
O20 Mn4 O19 90.66(7) . . ?
O22 Mn4 O19 178.01(7) . . ?
O9 Mn4 Mn3 41.34(5) . . ?
O8 Mn4 Mn3 42.83(5) . . ?
O21 Mn4 Mn3 132.38(6) . . ?
O20 Mn4 Mn3 136.98(6) . . ?
O22 Mn4 Mn3 103.41(5) . . ?
O19 Mn4 Mn3 78.15(5) . . ?
O7 Mn5 O6 84.02(7) . . ?
O7 Mn5 O24 177.72(8) . . ?
O6 Mn5 O24 95.87(7) . . ?
O7 Mn5 O25 93.29(8) . . ?
O6 Mn5 O25 173.42(8) . . ?
O24 Mn5 O25 86.58(8) . . ?
O7 Mn5 O26 88.57(7) . . ?
O6 Mn5 O26 94.44(7) . . ?
O24 Mn5 O26 93.71(8) . . ?
O25 Mn5 O26 91.49(8) . . ?
O7 Mn5 O23 84.55(7) . . ?
O6 Mn5 O23 84.33(7) . . ?
O24 Mn5 O23 93.17(7) . . ?
O25 Mn5 O23 89.45(8) . . ?
O26 Mn5 O23 173.10(7) . . ?
O7 Mn5 Mn6 41.91(5) . . ?
O6 Mn5 Mn6 42.62(5) . . ?
O24 Mn5 Mn6 137.63(6) . . ?
O25 Mn5 Mn6 133.67(6) . . ?
O26 Mn5 Mn6 97.12(5) . . ?
O23 Mn5 Mn6 77.37(5) . . ?
O7 Mn6 O6 85.54(7) . . ?
O7 Mn6 O3 171.67(8) . . ?
O6 Mn6 O3 99.10(7) . . ?
O7 Mn6 O1 88.83(8) . . ?
O6 Mn6 O1 90.03(8) . . ?
O3 Mn6 O1 84.27(8) . . ?
O7 Mn6 O27 91.94(8) . . ?
O6 Mn6 O27 93.89(7) . . ?
O3 Mn6 O27 94.62(8) . . ?
O1 Mn6 O27 176.05(8) . . ?
O7 Mn6 O4 94.04(8) . . ?
O6 Mn6 O4 173.93(8) . . ?
O3 Mn6 O4 80.61(8) . . ?
O1 Mn6 O4 83.90(7) . . ?
O27 Mn6 O4 92.18(7) . . ?
O7 Mn6 Mn5 42.54(5) . . ?
O6 Mn6 Mn5 43.53(5) . . ?
O3 Mn6 Mn5 142.62(5) . . ?
O1 Mn6 Mn5 94.50(5) . . ?
O27 Mn6 Mn5 88.68(5) . . ?
O4 Mn6 Mn5 136.55(5) . . ?
O7 Mn6 Mn2 131.05(6) . . ?
O6 Mn6 Mn2 90.04(5) . . ?
O3 Mn6 Mn2 42.62(5) . . ?
O1 Mn6 Mn2 42.37(5) . . ?
O27 Mn6 Mn2 137.00(6) . . ?
O4 Mn6 Mn2 85.66(5) . . ?
Mn5 Mn6 Mn2 121.290(17) . . ?
O7 Mn6 Mn3 85.70(6) . . ?
O6 Mn6 Mn3 131.46(6) . . ?
O3 Mn6 Mn3 86.05(5) . . ?
O1 Mn6 Mn3 42.15(5) . . ?
O27 Mn6 Mn3 134.06(5) . . ?
O4 Mn6 Mn3 42.51(5) . . ?
Mn5 Mn6 Mn3 117.486(18) . . ?
Mn2 Mn6 Mn3 61.789(14) . . ?
O7 Mn6 Mn7 134.18(6) . . ?
O6 Mn6 Mn7 139.40(5) . . ?
O3 Mn6 Mn7 40.41(5) . . ?
O1 Mn6 Mn7 83.93(5) . . ?
O27 Mn6 Mn7 92.77(5) . . ?
O4 Mn6 Mn7 40.26(5) . . ?
Mn5 Mn6 Mn7 176.517(18) . . ?
Mn2 Mn6 Mn7 59.259(14) . . ?
Mn3 Mn6 Mn7 59.393(14) . . ?
O11 Mn7 O10 86.10(8) . . ?
O11 Mn7 O2 93.21(8) . . ?
O10 Mn7 O2 89.82(8) . . ?
O11 Mn7 O28 91.77(8) . . ?
O10 Mn7 O28 94.23(8) . . ?
O2 Mn7 O28 173.78(8) . . ?
O11 Mn7 O4 173.91(8) . . ?
O10 Mn7 O4 98.70(8) . . ?
O2 Mn7 O4 83.10(7) . . ?
O28 Mn7 O4 91.62(8) . . ?
O11 Mn7 O3 94.54(8) . . ?
O10 Mn7 O3 172.74(8) . . ?
O2 Mn7 O3 82.93(8) . . ?
O28 Mn7 O3 92.97(8) . . ?
O4 Mn7 O3 80.23(7) . . ?
O11 Mn7 Mn8 43.90(6) . . ?
O10 Mn7 Mn8 43.18(6) . . ?
O2 Mn7 Mn8 99.31(6) . . ?
O28 Mn7 Mn8 86.87(6) . . ?
O4 Mn7 Mn8 141.43(5) . . ?
O3 Mn7 Mn8 138.34(6) . . ?
O11 Mn7 Mn2 88.86(6) . . ?
O10 Mn7 Mn2 130.74(6) . . ?
O2 Mn7 Mn2 41.58(5) . . ?
O28 Mn7 Mn2 134.92(6) . . ?
O4 Mn7 Mn2 85.16(5) . . ?
O3 Mn7 Mn2 42.13(5) . . ?
Mn8 Mn7 Mn2 121.869(18) . . ?
O11 Mn7 Mn3 134.99(6) . . ?
O10 Mn7 Mn3 89.61(6) . . ?
O2 Mn7 Mn3 41.93(5) . . ?
O28 Mn7 Mn3 133.24(6) . . ?
O4 Mn7 Mn3 41.90(5) . . ?
O3 Mn7 Mn3 84.82(5) . . ?
Mn8 Mn7 Mn3 124.122(18) . . ?
Mn2 Mn7 Mn3 61.169(14) . . ?
O11 Mn7 Mn6 134.26(6) . . ?
O10 Mn7 Mn6 139.07(6) . . ?
O2 Mn7 Mn6 82.52(5) . . ?
O28 Mn7 Mn6 91.33(6) . . ?
O4 Mn7 Mn6 40.57(5) . . ?
O3 Mn7 Mn6 39.72(5) . . ?
Mn8 Mn7 Mn6 177.309(19) . . ?
Mn2 Mn7 Mn6 58.400(14) . . ?
Mn3 Mn7 Mn6 58.526(13) . . ?
O10 Mn8 O11 83.64(8) . . ?
O10 Mn8 O30 95.57(8) . . ?
O11 Mn8 O30 177.36(9) . . ?
O10 Mn8 O31 172.82(9) . . ?
O11 Mn8 O31 93.87(8) . . ?
O30 Mn8 O31 86.62(9) . . ?
O10 Mn8 O29 96.46(9) . . ?
O11 Mn8 O29 88.07(10) . . ?
O30 Mn8 O29 94.52(10) . . ?
O31 Mn8 O29 90.17(9) . . ?
O10 Mn8 O32 87.60(8) . . ?
O11 Mn8 O32 86.43(8) . . ?
O30 Mn8 O32 91.03(8) . . ?
O31 Mn8 O32 85.52(8) . . ?
O29 Mn8 O32 172.77(9) . . ?
O10 Mn8 Mn7 42.42(5) . . ?
O11 Mn8 Mn7 42.17(5) . . ?
O30 Mn8 Mn7 136.56(7) . . ?
O31 Mn8 Mn7 133.63(6) . . ?
O29 Mn8 Mn7 99.93(7) . . ?
O32 Mn8 Mn7 79.04(5) . . ?
O5 Mn9 O6 95.10(8) . . ?
O5 Mn9 O34 88.46(8) . . ?
O6 Mn9 O34 176.37(8) . . ?
O5 Mn9 O35 171.72(8) . . ?
O6 Mn9 O35 93.07(8) . . ?
O34 Mn9 O35 83.35(8) . . ?
O5 Mn9 O36 92.38(8) . . ?
O6 Mn9 O36 93.16(7) . . ?
O34 Mn9 O36 87.39(8) . . ?
O35 Mn9 O36 88.50(8) . . ?
O5 Mn9 O33 91.38(8) . . ?
O6 Mn9 O33 92.22(8) . . ?
O34 Mn9 O33 86.97(8) . . ?
O35 Mn9 O33 86.96(8) . . ?
O36 Mn9 O33 173.14(8) . . ?
O7 Mn10 O8 93.08(8) . . ?
O7 Mn10 O38 88.86(8) . . ?
O8 Mn10 O38 178.01(8) . . ?
O7 Mn10 O39 173.83(8) . . ?
O8 Mn10 O39 92.43(8) . . ?
O38 Mn10 O39 85.65(8) . . ?
O7 Mn10 O37 94.26(8) . . ?
O8 Mn10 O37 93.87(8) . . ?
O38 Mn10 O37 85.54(8) . . ?
O39 Mn10 O37 88.15(9) . . ?
O7 Mn10 O40 88.28(8) . . ?
O8 Mn10 O40 92.32(8) . . ?
O38 Mn10 O40 88.18(8) . . ?
O39 Mn10 O40 88.71(8) . . ?
O37 Mn10 O40 173.17(8) . . ?
O9 Mn11 O10 94.57(8) . . ?
O9 Mn11 O43 171.18(9) . . ?
O10 Mn11 O43 92.46(9) . . ?
O9 Mn11 O42 89.15(8) . . ?
O10 Mn11 O42 176.28(8) . . ?
O43 Mn11 O42 83.83(9) . . ?
O9 Mn11 O44 93.97(9) . . ?
O10 Mn11 O44 91.90(8) . . ?
O43 Mn11 O44 91.12(10) . . ?
O42 Mn11 O44 87.91(8) . . ?
O9 Mn11 O41 90.15(7) . . ?
O10 Mn11 O41 92.51(8) . . ?
O43 Mn11 O41 84.21(9) . . ?
O42 Mn11 O41 87.39(8) . . ?
O44 Mn11 O41 173.71(8) . . ?
O12 Mn12 O11 95.72(8) . . ?
O12 Mn12 O45 170.20(9) . . ?
O11 Mn12 O45 92.06(8) . . ?
O12 Mn12 O46 88.04(9) . . ?
O11 Mn12 O46 165.03(10) . . ?
O45 Mn12 O46 82.94(9) . . ?
O12 Mn12 O47 95.88(8) . . ?
O11 Mn12 O47 100.85(9) . . ?
O45 Mn12 O47 88.46(9) . . ?
O46 Mn12 O47 93.14(10) . . ?
O12 Mn12 O50 95.7(3) . . ?
O11 Mn12 O50 96.1(3) . . ?
O45 Mn12 O50 77.5(3) . . ?
O46 Mn12 O50 69.1(3) . . ?
O47 Mn12 O50 158.4(3) . . ?
Mn6 O1 Mn2 95.39(8) . . ?
Mn6 O1 Mn3 95.85(8) . . ?
Mn2 O1 Mn3 98.90(8) . . ?
Mn2 O2 Mn7 96.47(8) . . ?
Mn2 O2 Mn3 98.80(8) . . ?
Mn7 O2 Mn3 96.31(8) . . ?
Mn6 O3 Mn2 95.17(8) . . ?
Mn6 O3 Mn7 99.87(8) . . ?
Mn2 O3 Mn7 95.41(8) . . ?
Mn3 O4 Mn7 96.18(8) . . ?
Mn3 O4 Mn6 94.63(7) . . ?
Mn7 O4 Mn6 99.18(8) . . ?
Mn2 O5 Mn9 130.55(10) . . ?
Mn2 O5 Mn1 95.47(8) . . ?
Mn9 O5 Mn1 133.53(10) . . ?
Mn6 O6 Mn9 130.35(9) . . ?
Mn6 O6 Mn5 93.85(8) . . ?
Mn9 O6 Mn5 122.69(9) . . ?
Mn6 O7 Mn10 133.36(10) . . ?
Mn6 O7 Mn5 95.55(8) . . ?
Mn10 O7 Mn5 130.36(10) . . ?
Mn3 O8 Mn10 130.32(10) . . ?
Mn3 O8 Mn4 93.41(8) . . ?
Mn10 O8 Mn4 126.89(10) . . ?
Mn3 O9 Mn4 96.39(8) . . ?
Mn3 O9 Mn11 132.77(10) . . ?
Mn4 O9 Mn11 127.18(10) . . ?
Mn7 O10 Mn8 94.41(8) . . ?
Mn7 O10 Mn11 130.66(10) . . ?
Mn8 O10 Mn11 121.69(10) . . ?
Mn7 O11 Mn12 132.78(10) . . ?
Mn7 O11 Mn8 93.94(8) . . ?
Mn12 O11 Mn8 125.22(10) . . ?
Mn2 O12 Mn12 133.3(1) . . ?
Mn2 O12 Mn1 94.54(8) . . ?
Mn12 O12 Mn1 123.45(10) . . ?
C1 O13 Mn1 126.16(18) . . ?
C7 O14 Mn1 129.90(18) . . ?
C13 O15 Mn1 130.32(19) . . ?
C19 O16 Mn1 122.40(19) . . ?
C19 O17 Mn2 125.46(19) . . ?
C25 O18 Mn3 126.33(17) . . ?
C25 O19 Mn4 121.77(17) . . ?
C31 O20 Mn4 128.86(17) . . ?
C37 O21 Mn4 132.65(19) . . ?
C43 O22 Mn4 124.77(17) . . ?
C49 O23 Mn5 124.14(17) . . ?
C55 O24 Mn5 129.88(17) . . ?
C61 O25 Mn5 129.89(18) . . ?
C67 O26 Mn5 126.81(17) . . ?
C49 O27 Mn6 124.55(17) . . ?
C73 O28 Mn7 124.84(18) . . ?
C79 O29 C79' 87.5(7) . . ?
C79 O29 Mn8 127.1(2) . . ?
C79' O29 Mn8 142.4(6) . . ?
C85 O30 Mn8 128.91(19) . . ?
C91 O31 Mn8 130.66(18) . . ?
C73 O32 Mn8 122.87(18) . . ?
C97 O33 Mn9 137.54(17) . . ?
C97 O33 H33 109(3) . . ?
Mn9 O33 H33 105(3) . . ?
C7 O34 Mn9 135.94(19) . . ?
C55 O35 Mn9 136.14(17) . . ?
C67 O36 Mn9 132.75(18) . . ?
Mn10 O37 H37A 110(3) . . ?
Mn10 O37 H37B 105(2) . . ?
H37A O37 H37B 100(4) . . ?
C61 O38 Mn10 130.09(18) . . ?
C31 O39 Mn10 137.80(18) . . ?
Mn10 O40 H40X 110(2) . . ?
Mn10 O40 H40Y 111(3) . . ?
H40X O40 H40Y 85(3) . . ?
C43 O41 Mn11 136.38(18) . . ?
C37 O42 Mn11 130.76(18) . . ?
C85 O43 Mn11 137.36(19) . . ?
C79 O44 Mn11 130.2(2) . . ?
C91 O45 Mn12 136.51(18) . . ?
C13 O46 Mn12 133.48(19) . . ?
C1 O47 Mn12 137.0(2) . . ?
C101 O48 H48 123(3) . . ?
C105 O49 H49 112.0 . . ?
C79' O50 Mn12 133.5(10) . . ?
O47 C1 O13 124.5(3) . . ?
O47 C1 C2 117.7(3) . . ?
O13 C1 C2 117.8(3) . . ?
C1 C2 C3 114.7(2) . . ?
C1 C2 H2A 108.6 . . ?
C3 C2 H2A 108.6 . . ?
C1 C2 H2B 108.6 . . ?
C3 C2 H2B 108.6 . . ?
H2A C2 H2B 107.6 . . ?
C6 C3 C5 108.8(3) . . ?
C6 C3 C4 111.7(4) . . ?
C5 C3 C4 108.6(3) . . ?
C6 C3 C2 111.5(3) . . ?
C5 C3 C2 106.9(3) . . ?
C4 C3 C2 109.2(3) . . ?
C3 C4 H4A 109.5 . . ?
C3 C4 H4B 109.5 . . ?
H4A C4 H4B 109.5 . . ?
C3 C4 H4C 109.5 . . ?
H4A C4 H4C 109.5 . . ?
H4B C4 H4C 109.5 . . ?
C3 C5 H5A 109.5 . . ?
C3 C5 H5B 109.5 . . ?
H5A C5 H5B 109.5 . . ?
C3 C5 H5C 109.5 . . ?
H5A C5 H5C 109.5 . . ?
H5B C5 H5C 109.5 . . ?
C3 C6 H6A 109.5 . . ?
C3 C6 H6B 109.5 . . ?
H6A C6 H6B 109.5 . . ?
C3 C6 H6C 109.5 . . ?
H6A C6 H6C 109.5 . . ?
H6B C6 H6C 109.5 . . ?
O34 C7 O14 126.6(3) . . ?
O34 C7 C8 118.2(3) . . ?
O14 C7 C8 115.2(2) . . ?
C9 C8 C7 120.5(2) . . ?
C9 C8 H8A 107.2 . . ?
C7 C8 H8A 107.2 . . ?
C9 C8 H8B 107.2 . . ?
C7 C8 H8B 107.2 . . ?
H8A C8 H8B 106.8 . . ?
C8 C9 C12 112.1(3) . . ?
C8 C9 C10 106.9(3) . . ?
C12 C9 C10 108.5(3) . . ?
C8 C9 C11 111.9(3) . . ?
C12 C9 C11 108.3(3) . . ?
C10 C9 C11 109.0(3) . . ?
C9 C10 H10A 109.5 . . ?
C9 C10 H10B 109.5 . . ?
H10A C10 H10B 109.5 . . ?
C9 C10 H10C 109.5 . . ?
H10A C10 H10C 109.5 . . ?
H10B C10 H10C 109.5 . . ?
C9 C11 H11A 109.5 . . ?
C9 C11 H11B 109.5 . . ?
H11A C11 H11B 109.5 . . ?
C9 C11 H11C 109.5 . . ?
H11A C11 H11C 109.5 . . ?
H11B C11 H11C 109.5 . . ?
C9 C12 H12A 109.5 . . ?
C9 C12 H12B 109.5 . . ?
H12A C12 H12B 109.5 . . ?
C9 C12 H12C 109.5 . . ?
H12A C12 H12C 109.5 . . ?
H12B C12 H12C 109.5 . . ?
O15 C13 O46 125.7(3) . . ?
O15 C13 C14 115.2(3) . . ?
O46 C13 C14 119.1(3) . . ?
C13 C14 C15 118.9(3) . . ?
C13 C14 H14A 107.6 . . ?
C15 C14 H14A 107.6 . . ?
C13 C14 H14B 107.6 . . ?
C15 C14 H14B 107.6 . . ?
H14A C14 H14B 107.0 . . ?
C18 C15 C16 110.6(3) . . ?
C18 C15 C17 109.1(3) . . ?
C16 C15 C17 109.3(3) . . ?
C18 C15 C14 110.4(3) . . ?
C16 C15 C14 111.2(3) . . ?
C17 C15 C14 106.0(3) . . ?
C15 C16 H16A 109.5 . . ?
C15 C16 H16B 109.5 . . ?
H16A C16 H16B 109.5 . . ?
C15 C16 H16C 109.5 . . ?
H16A C16 H16C 109.5 . . ?
H16B C16 H16C 109.5 . . ?
C15 C17 H17A 109.5 . . ?
C15 C17 H17B 109.5 . . ?
H17A C17 H17B 109.5 . . ?
C15 C17 H17C 109.5 . . ?
H17A C17 H17C 109.5 . . ?
H17B C17 H17C 109.5 . . ?
C15 C18 H18A 109.5 . . ?
C15 C18 H18B 109.5 . . ?
H18A C18 H18B 109.5 . . ?
C15 C18 H18C 109.5 . . ?
H18A C18 H18C 109.5 . . ?
H18B C18 H18C 109.5 . . ?
O16 C19 O17 125.1(3) . . ?
O16 C19 C20 122.3(3) . . ?
O17 C19 C20 112.5(3) . . ?
C19 C20 C21 119.4(3) . . ?
C19 C20 H20A 107.5 . . ?
C21 C20 H20A 107.5 . . ?
C19 C20 H20B 107.5 . . ?
C21 C20 H20B 107.5 . . ?
H20A C20 H20B 107.0 . . ?
C22 C21 C20 111.6(3) . . ?
C22 C21 C23 109.5(4) . . ?
C20 C21 C23 111.0(3) . . ?
C22 C21 C24 109.1(4) . . ?
C20 C21 C24 106.8(4) . . ?
C23 C21 C24 108.8(4) . . ?
C21 C22 H22A 109.5 . . ?
C21 C22 H22B 109.5 . . ?
H22A C22 H22B 109.5 . . ?
C21 C22 H22C 109.5 . . ?
H22A C22 H22C 109.5 . . ?
H22B C22 H22C 109.5 . . ?
C21 C23 H23A 109.5 . . ?
C21 C23 H23B 109.5 . . ?
H23A C23 H23B 109.5 . . ?
C21 C23 H23C 109.5 . . ?
H23A C23 H23C 109.5 . . ?
H23B C23 H23C 109.5 . . ?
C21 C24 H24A 109.5 . . ?
C21 C24 H24B 109.5 . . ?
H24A C24 H24B 109.5 . . ?
C21 C24 H24C 109.5 . . ?
H24A C24 H24C 109.5 . . ?
H24B C24 H24C 109.5 . . ?
O19 C25 O18 125.1(2) . . ?
O19 C25 C26 120.2(2) . . ?
O18 C25 C26 114.6(2) . . ?
C25 C26 C27 115.3(2) . . ?
C25 C26 H26A 108.5 . . ?
C27 C26 H26A 108.5 . . ?
C25 C26 H26B 108.5 . . ?
C27 C26 H26B 108.5 . . ?
H26A C26 H26B 107.5 . . ?
C30 C27 C28 110.5(3) . . ?
C30 C27 C29 109.6(3) . . ?
C28 C27 C29 108.6(3) . . ?
C30 C27 C26 109.5(3) . . ?
C28 C27 C26 111.3(3) . . ?
C29 C27 C26 107.3(3) . . ?
C27 C28 H28A 109.5 . . ?
C27 C28 H28B 109.5 . . ?
H28A C28 H28B 109.5 . . ?
C27 C28 H28C 109.5 . . ?
H28A C28 H28C 109.5 . . ?
H28B C28 H28C 109.5 . . ?
C27 C29 H29A 109.5 . . ?
C27 C29 H29B 109.5 . . ?
H29A C29 H29B 109.5 . . ?
C27 C29 H29C 109.5 . . ?
H29A C29 H29C 109.5 . . ?
H29B C29 H29C 109.5 . . ?
C27 C30 H30A 109.5 . . ?
C27 C30 H30B 109.5 . . ?
H30A C30 H30B 109.5 . . ?
C27 C30 H30C 109.5 . . ?
H30A C30 H30C 109.5 . . ?
H30B C30 H30C 109.5 . . ?
O20 C31 O39 125.5(2) . . ?
O20 C31 C32 117.6(2) . . ?
O39 C31 C32 117.0(2) . . ?
C31 C32 C33 113.8(2) . . ?
C31 C32 H32A 108.8 . . ?
C33 C32 H32A 108.8 . . ?
C31 C32 H32B 108.8 . . ?
C33 C32 H32B 108.8 . . ?
H32A C32 H32B 107.7 . . ?
C36 C33 C34 109.1(3) . . ?
C36 C33 C35 111.2(3) . . ?
C34 C33 C35 107.7(3) . . ?
C36 C33 C32 111.8(3) . . ?
C34 C33 C32 110.2(3) . . ?
C35 C33 C32 106.7(3) . . ?
C33 C34 H34A 109.5 . . ?
C33 C34 H34B 109.5 . . ?
H34A C34 H34B 109.5 . . ?
C33 C34 H34C 109.5 . . ?
H34A C34 H34C 109.5 . . ?
H34B C34 H34C 109.5 . . ?
C33 C35 H35A 109.5 . . ?
C33 C35 H35B 109.5 . . ?
H35A C35 H35B 109.5 . . ?
C33 C35 H35C 109.5 . . ?
H35A C35 H35C 109.5 . . ?
H35B C35 H35C 109.5 . . ?
C33 C36 H36A 109.5 . . ?
C33 C36 H36B 109.5 . . ?
H36A C36 H36B 109.5 . . ?
C33 C36 H36C 109.5 . . ?
H36A C36 H36C 109.5 . . ?
H36B C36 H36C 109.5 . . ?
O21 C37 O42 126.6(3) . . ?
O21 C37 C38 116.4(3) . . ?
O42 C37 C38 117.0(3) . . ?
C39 C38 C37 114.7(4) . . ?
C39 C38 C39' 22.7(3) . . ?
C37 C38 C39' 110.3(3) . . ?
C39 C38 H38A 108.6 . . ?
C37 C38 H38A 108.6 . . ?
C39' C38 H38A 128.6 . . ?
C39 C38 H38B 108.6 . . ?
C37 C38 H38B 108.6 . . ?
C39' C38 H38B 90.3 . . ?
H38A C38 H38B 107.6 . . ?
C39 C40 C39' 23.2(3) . . ?
C39 C40 H40X 109.5 . . ?
C39' C40 H40X 109.7 . . ?
C39 C40 H40Y 109.5 . . ?
C39' C40 H40Y 88.3 . . ?
H40X C40 H40Y 109.5 . . ?
C39 C40 H40Z 109.5 . . ?
C39' C40 H40Z 127.7 . . ?
H40X C40 H40Z 109.5 . . ?
H40Y C40 H40Z 109.5 . . ?
C39 C40 H40X 85.9 . . ?
C39' C40 H40X 109.1 . . ?
H40X C40 H40X 88.2 . . ?
H40Y C40 H40X 149.8 . . ?
H40Z C40 H40X 40.4 . . ?
C39 C40 H40Y 119.2 . . ?
C39' C40 H40Y 109.8 . . ?
H40X C40 H40Y 23.4 . . ?
H40Y C40 H40Y 86.0 . . ?
H40Z C40 H40Y 119.9 . . ?
H40X C40 H40Y 109.5 . . ?
C39 C40 H40Z 120.0 . . ?
C39' C40 H40Z 109.5 . . ?
H40X C40 H40Z 128.0 . . ?
H40Y C40 H40Z 40.4 . . ?
H40Z C40 H40Z 69.3 . . ?
H40X C40 H40Z 109.5 . . ?
H40Y C40 H40Z 109.5 . . ?
C38 C39 C40 109.6(6) . . ?
C38 C39 C41 110.8(8) . . ?
C40 C39 C41 111.2(8) . . ?
C38 C39 C42 109.7(8) . . ?
C40 C39 C42 105.1(8) . . ?
C41 C39 C42 110.2(9) . . ?
C39 C41 H41A 109.5 . . ?
C39 C41 H41B 109.5 . . ?
H41A C41 H41B 109.5 . . ?
C39 C41 H41C 109.5 . . ?
H41A C41 H41C 109.5 . . ?
H41B C41 H41C 109.5 . . ?
C39 C42 H42A 109.5 . . ?
C39 C42 H42B 109.5 . . ?
H42A C42 H42B 109.5 . . ?
C39 C42 H42C 109.5 . . ?
H42A C42 H42C 109.5 . . ?
H42B C42 H42C 109.5 . . ?
C42' C39' C41' 114.4(8) . . ?
C42' C39' C40 115.4(7) . . ?
C41' C39' C40 104.4(6) . . ?
C42' C39' C38 112.3(7) . . ?
C41' C39' C38 106.9(6) . . ?
C40 C39' C38 102.4(5) . . ?
C39' C41' H41D 109.5 . . ?
C39' C41' H41E 109.5 . . ?
H41D C41' H41E 109.5 . . ?
C39' C41' H41F 109.5 . . ?
H41D C41' H41F 109.5 . . ?
H41E C41' H41F 109.5 . . ?
C39' C42' H42D 109.5 . . ?
C39' C42' H42E 109.5 . . ?
H42D C42' H42E 109.5 . . ?
C39' C42' H42F 109.5 . . ?
H42D C42' H42F 109.5 . . ?
H42E C42' H42F 109.5 . . ?
O41 C43 O22 124.8(3) . . ?
O41 C43 C44 120.0(2) . . ?
O22 C43 C44 115.2(2) . . ?
C43 C44 C45 118.4(2) . . ?
C43 C44 H44A 107.7 . . ?
C45 C44 H44A 107.7 . . ?
C43 C44 H44B 107.7 . . ?
C45 C44 H44B 107.7 . . ?
H44A C44 H44B 107.1 . . ?
C48 C45 C46 110.5(3) . . ?
C48 C45 C47 108.6(3) . . ?
C46 C45 C47 109.3(3) . . ?
C48 C45 C44 111.5(3) . . ?
C46 C45 C44 109.6(2) . . ?
C47 C45 C44 107.3(2) . . ?
C45 C46 H46A 109.5 . . ?
C45 C46 H46B 109.5 . . ?
H46A C46 H46B 109.5 . . ?
C45 C46 H46C 109.5 . . ?
H46A C46 H46C 109.5 . . ?
H46B C46 H46C 109.5 . . ?
C45 C47 H47A 109.5 . . ?
C45 C47 H47B 109.5 . . ?
H47A C47 H47B 109.5 . . ?
C45 C47 H47C 109.5 . . ?
H47A C47 H47C 109.5 . . ?
H47B C47 H47C 109.5 . . ?
C45 C48 H48A 109.5 . . ?
C45 C48 H48B 109.5 . . ?
H48A C48 H48B 109.5 . . ?
C45 C48 H48C 109.5 . . ?
H48A C48 H48C 109.5 . . ?
H48B C48 H48C 109.5 . . ?
O23 C49 O27 125.2(2) . . ?
O23 C49 C50 119.6(2) . . ?
O27 C49 C50 115.2(2) . . ?
C49 C50 C51 115.2(2) . . ?
C49 C50 H50A 108.5 . . ?
C51 C50 H50A 108.5 . . ?
C49 C50 H50B 108.5 . . ?
C51 C50 H50B 108.5 . . ?
H50A C50 H50B 107.5 . . ?
C52 C51 C53 109.8(3) . . ?
C52 C51 C54 110.0(3) . . ?
C53 C51 C54 109.1(3) . . ?
C52 C51 C50 111.7(2) . . ?
C53 C51 C50 109.9(2) . . ?
C54 C51 C50 106.2(3) . . ?
C51 C52 H52A 109.5 . . ?
C51 C52 H52B 109.5 . . ?
H52A C52 H52B 109.5 . . ?
C51 C52 H52C 109.5 . . ?
H52A C52 H52C 109.5 . . ?
H52B C52 H52C 109.5 . . ?
C51 C53 H53A 109.5 . . ?
C51 C53 H53B 109.5 . . ?
H53A C53 H53B 109.5 . . ?
C51 C53 H53C 109.5 . . ?
H53A C53 H53C 109.5 . . ?
H53B C53 H53C 109.5 . . ?
C51 C54 H54A 109.5 . . ?
C51 C54 H54B 109.5 . . ?
H54A C54 H54B 109.5 . . ?
C51 C54 H54C 109.5 . . ?
H54A C54 H54C 109.5 . . ?
H54B C54 H54C 109.5 . . ?
O35 C55 O24 126.0(2) . . ?
O35 C55 C56 116.4(2) . . ?
O24 C55 C56 117.5(2) . . ?
C55 C56 C57 114.4(2) . . ?
C55 C56 H56A 108.7 . . ?
C57 C56 H56A 108.7 . . ?
C55 C56 H56B 108.7 . . ?
C57 C56 H56B 108.7 . . ?
H56A C56 H56B 107.6 . . ?
C60 C57 C59 111.1(3) . . ?
C60 C57 C58 109.1(2) . . ?
C59 C57 C58 109.0(3) . . ?
C60 C57 C56 110.0(2) . . ?
C59 C57 C56 110.4(2) . . ?
C58 C57 C56 107.2(2) . . ?
C57 C58 H58A 109.5 . . ?
C57 C58 H58B 109.5 . . ?
H58A C58 H58B 109.5 . . ?
C57 C58 H58C 109.5 . . ?
H58A C58 H58C 109.5 . . ?
H58B C58 H58C 109.5 . . ?
C57 C59 H59A 109.5 . . ?
C57 C59 H59B 109.5 . . ?
H59A C59 H59B 109.5 . . ?
C57 C59 H59C 109.5 . . ?
H59A C59 H59C 109.5 . . ?
H59B C59 H59C 109.5 . . ?
C57 C60 H60A 109.5 . . ?
C57 C60 H60B 109.5 . . ?
H60A C60 H60B 109.5 . . ?
C57 C60 H60C 109.5 . . ?
H60A C60 H60C 109.5 . . ?
H60B C60 H60C 109.5 . . ?
O38 C61 O25 125.6(2) . . ?
O38 C61 C62 118.7(2) . . ?
O25 C61 C62 115.7(2) . . ?
C61 C62 C63 119.4(3) . . ?
C61 C62 H62A 107.5 . . ?
C63 C62 H62A 107.5 . . ?
C61 C62 H62B 107.5 . . ?
C63 C62 H62B 107.5 . . ?
H62A C62 H62B 107.0 . . ?
C62 C63 C66 110.1(3) . . ?
C62 C63 C64 111.2(3) . . ?
C66 C63 C64 110.7(3) . . ?
C62 C63 C65 106.0(3) . . ?
C66 C63 C65 112.3(4) . . ?
C64 C63 C65 106.4(4) . . ?
C63 C64 H64A 109.5 . . ?
C63 C64 H64B 109.5 . . ?
H64A C64 H64B 109.5 . . ?
C63 C64 H64C 109.5 . . ?
H64A C64 H64C 109.5 . . ?
H64B C64 H64C 109.5 . . ?
C63 C65 H65A 109.5 . . ?
C63 C65 H65B 109.5 . . ?
H65A C65 H65B 109.5 . . ?
C63 C65 H65C 109.5 . . ?
H65A C65 H65C 109.5 . . ?
H65B C65 H65C 109.5 . . ?
C63 C66 H66A 109.5 . . ?
C63 C66 H66B 109.5 . . ?
H66A C66 H66B 109.5 . . ?
C63 C66 H66C 109.5 . . ?
H66A C66 H66C 109.5 . . ?
H66B C66 H66C 109.5 . . ?
O36 C67 O26 124.6(3) . . ?
O36 C67 C68 117.4(2) . . ?
O26 C67 C68 118.0(2) . . ?
C67 C68 C69 118.1(2) . . ?
C67 C68 H68A 107.8 . . ?
C69 C68 H68A 107.8 . . ?
C67 C68 H68B 107.8 . . ?
C69 C68 H68B 107.8 . . ?
H68A C68 H68B 107.1 . . ?
C70 C69 C71 111.6(3) . . ?
C70 C69 C68 113.8(3) . . ?
C71 C69 C68 108.4(3) . . ?
C70 C69 C72 107.5(3) . . ?
C71 C69 C72 106.0(3) . . ?
C68 C69 C72 109.2(3) . . ?
C69 C70 H70A 109.5 . . ?
C69 C70 H70B 109.5 . . ?
H70A C70 H70B 109.5 . . ?
C69 C70 H70C 109.5 . . ?
H70A C70 H70C 109.5 . . ?
H70B C70 H70C 109.5 . . ?
C69 C71 H71A 109.5 . . ?
C69 C71 H71B 109.5 . . ?
H71A C71 H71B 109.5 . . ?
C69 C71 H71C 109.5 . . ?
H71A C71 H71C 109.5 . . ?
H71B C71 H71C 109.5 . . ?
C69 C72 H72A 109.5 . . ?
C69 C72 H72B 109.5 . . ?
H72A C72 H72B 109.5 . . ?
C69 C72 H72C 109.5 . . ?
H72A C72 H72C 109.5 . . ?
H72B C72 H72C 109.5 . . ?
O32 C73 O28 125.7(3) . . ?
O32 C73 C74 119.0(2) . . ?
O28 C73 C74 115.2(2) . . ?
C73 C74 C75 112.9(2) . . ?
C73 C74 H74A 109.0 . . ?
C75 C74 H74A 109.0 . . ?
C73 C74 H74B 109.0 . . ?
C75 C74 H74B 109.0 . . ?
H74A C74 H74B 107.8 . . ?
C76 C75 C77 110.9(4) . . ?
C76 C75 C78 109.9(4) . . ?
C77 C75 C78 107.6(3) . . ?
C76 C75 C74 111.5(3) . . ?
C77 C75 C74 109.7(3) . . ?
C78 C75 C74 107.1(3) . . ?
C75 C76 H76A 109.5 . . ?
C75 C76 H76B 109.5 . . ?
H76A C76 H76B 109.5 . . ?
C75 C76 H76C 109.5 . . ?
H76A C76 H76C 109.5 . . ?
H76B C76 H76C 109.5 . . ?
C75 C77 H77A 109.5 . . ?
C75 C77 H77B 109.5 . . ?
H77A C77 H77B 109.5 . . ?
C75 C77 H77C 109.5 . . ?
H77A C77 H77C 109.5 . . ?
H77B C77 H77C 109.5 . . ?
C75 C78 H78A 109.5 . . ?
C75 C78 H78B 109.5 . . ?
H78A C78 H78B 109.5 . . ?
C75 C78 H78C 109.5 . . ?
H78A C78 H78C 109.5 . . ?
H78B C78 H78C 109.5 . . ?
O29 C79 O44 127.9(3) . . ?
O29 C79 C80 115.8(3) . . ?
O44 C79 C80 116.2(3) . . ?
C79 C80 C81 114.6(3) . . ?
C79 C80 H80A 108.6 . . ?
C81 C80 H80A 108.6 . . ?
C79 C80 H80B 108.6 . . ?
C81 C80 H80B 108.6 . . ?
H80A C80 H80B 107.6 . . ?
C83 C81 C84 109.9(4) . . ?
C83 C81 C82 109.3(4) . . ?
C84 C81 C82 109.1(4) . . ?
C83 C81 C80 110.7(3) . . ?
C84 C81 C80 110.7(3) . . ?
C82 C81 C80 107.1(4) . . ?
C81 C82 H82A 109.5 . . ?
C81 C82 H82B 109.5 . . ?
H82A C82 H82B 109.5 . . ?
C81 C82 H82C 109.5 . . ?
H82A C82 H82C 109.5 . . ?
H82B C82 H82C 109.5 . . ?
C81 C83 H83A 109.5 . . ?
C81 C83 H83B 109.5 . . ?
H83A C83 H83B 109.5 . . ?
C81 C83 H83C 109.5 . . ?
H83A C83 H83C 109.5 . . ?
H83B C83 H83C 109.5 . . ?
C81 C84 H84A 109.5 . . ?
C81 C84 H84B 109.5 . . ?
H84A C84 H84B 109.5 . . ?
C81 C84 H84C 109.5 . . ?
H84A C84 H84C 109.5 . . ?
H84B C84 H84C 109.5 . . ?
O50 C79' O29 104.7(11) . . ?
O50 C79' C80' 118.3(14) . . ?
O29 C79' C80' 136.7(13) . . ?
C81' C80' C79' 114.4(13) . . ?
C81' C80' H80C 108.7 . . ?
C79' C80' H80C 108.7 . . ?
C81' C80' H80D 108.7 . . ?
C79' C80' H80D 108.7 . . ?
H80C C80' H80D 107.6 . . ?
C80' C81' C83' 110.9(16) . . ?
C80' C81' C84' 113.2(16) . . ?
C83' C81' C84' 108.3(18) . . ?
C80' C81' C82' 107.5(15) . . ?
C83' C81' C82' 105.3(15) . . ?
C84' C81' C82' 111.3(17) . . ?
C81' C82' H82D 109.5 . . ?
C81' C82' H82E 109.5 . . ?
H82D C82' H82E 109.5 . . ?
C81' C82' H82F 109.5 . . ?
H82D C82' H82F 109.5 . . ?
H82E C82' H82F 109.5 . . ?
C81' C83' H83D 109.5 . . ?
C81' C83' H83E 109.5 . . ?
H83D C83' H83E 109.5 . . ?
C81' C83' H83F 109.5 . . ?
H83D C83' H83F 109.5 . . ?
H83E C83' H83F 109.5 . . ?
C81' C84' H84D 109.5 . . ?
C81' C84' H84E 109.5 . . ?
H84D C84' H84E 109.5 . . ?
C81' C84' H84F 109.5 . . ?
H84D C84' H84F 109.5 . . ?
H84E C84' H84F 109.5 . . ?
O30 C85 O43 125.9(3) . . ?
O30 C85 C86 118.0(3) . . ?
O43 C85 C86 116.1(3) . . ?
C85 C86 C87 113.2(3) . . ?
C85 C86 H86A 108.9 . . ?
C87 C86 H86A 108.9 . . ?
C85 C86 H86B 108.9 . . ?
C87 C86 H86B 108.9 . . ?
H86A C86 H86B 107.7 . . ?
C90 C87 C89 111.0(6) . . ?
C90 C87 C88 108.5(4) . . ?
C89 C87 C88 110.5(4) . . ?
C90 C87 C86 111.4(4) . . ?
C89 C87 C86 109.3(4) . . ?
C88 C87 C86 106.1(4) . . ?
C87 C88 H88A 109.5 . . ?
C87 C88 H88B 109.5 . . ?
H88A C88 H88B 109.5 . . ?
C87 C88 H88C 109.5 . . ?
H88A C88 H88C 109.5 . . ?
H88B C88 H88C 109.5 . . ?
C87 C89 H89A 109.5 . . ?
C87 C89 H89B 109.5 . . ?
H89A C89 H89B 109.5 . . ?
C87 C89 H89C 109.5 . . ?
H89A C89 H89C 109.5 . . ?
H89B C89 H89C 109.5 . . ?
C87 C90 H90A 109.5 . . ?
C87 C90 H90B 109.5 . . ?
H90A C90 H90B 109.5 . . ?
C87 C90 H90C 109.5 . . ?
H90A C90 H90C 109.5 . . ?
H90B C90 H90C 109.5 . . ?
O31 C91 O45 126.1(3) . . ?
O31 C91 C92 117.6(3) . . ?
O45 C91 C92 116.3(3) . . ?
C91 C92 C93 114.4(3) . . ?
C91 C92 H92A 108.7 . . ?
C93 C92 H92A 108.7 . . ?
C91 C92 H92B 108.7 . . ?
C93 C92 H92B 108.7 . . ?
H92A C92 H92B 107.6 . . ?
C94 C93 C95 112.2(3) . . ?
C94 C93 C96 108.1(3) . . ?
C95 C93 C96 107.8(4) . . ?
C94 C93 C92 107.9(3) . . ?
C95 C93 C92 110.6(3) . . ?
C96 C93 C92 110.2(3) . . ?
C93 C94 H94A 109.5 . . ?
C93 C94 H94B 109.5 . . ?
H94A C94 H94B 109.5 . . ?
C93 C94 H94C 109.5 . . ?
H94A C94 H94C 109.5 . . ?
H94B C94 H94C 109.5 . . ?
C93 C95 H95A 109.5 . . ?
C93 C95 H95B 109.5 . . ?
H95A C95 H95B 109.5 . . ?
C93 C95 H95C 109.5 . . ?
H95A C95 H95C 109.5 . . ?
H95B C95 H95C 109.5 . . ?
C93 C96 H96A 109.5 . . ?
C93 C96 H96B 109.5 . . ?
H96A C96 H96B 109.5 . . ?
C93 C96 H96C 109.5 . . ?
H96A C96 H96C 109.5 . . ?
H96B C96 H96C 109.5 . . ?
O33 C97 C99 110.5(3) . . ?
O33 C97 C100 108.6(2) . . ?
C99 C97 C100 110.8(3) . . ?
O33 C97 C98 106.7(2) . . ?
C99 C97 C98 110.7(3) . . ?
C100 C97 C98 109.4(3) . . ?
C97 C98 H98A 109.5 . . ?
C97 C98 H98B 109.5 . . ?
H98A C98 H98B 109.5 . . ?
C97 C98 H98C 109.5 . . ?
H98A C98 H98C 109.5 . . ?
H98B C98 H98C 109.5 . . ?
C97 C99 H99A 109.5 . . ?
C97 C99 H99B 109.5 . . ?
H99A C99 H99B 109.5 . . ?
C97 C99 H99C 109.5 . . ?
H99A C99 H99C 109.5 . . ?
H99B C99 H99C 109.5 . . ?
C97 C100 H10D 109.5 . . ?
C97 C100 H10E 109.5 . . ?
H10D C100 H10E 109.5 . . ?
C97 C100 H10F 109.5 . . ?
H10D C100 H10F 109.5 . . ?
H10E C100 H10F 109.5 . . ?
O48 C101 C103 108.7(3) . . ?
O48 C101 C104 105.8(3) . . ?
C103 C101 C104 111.1(3) . . ?
O48 C101 C102 108.9(2) . . ?
C103 C101 C102 110.8(3) . . ?
C104 C101 C102 111.4(3) . . ?
C101 C102 H10G 109.5 . . ?
C101 C102 H10H 109.5 . . ?
H10G C102 H10H 109.5 . . ?
C101 C102 H10I 109.5 . . ?
H10G C102 H10I 109.5 . . ?
H10H C102 H10I 109.5 . . ?
C101 C103 H10J 109.5 . . ?
C101 C103 H10K 109.5 . . ?
H10J C103 H10K 109.5 . . ?
C101 C103 H10L 109.5 . . ?
H10J C103 H10L 109.5 . . ?
H10K C103 H10L 109.5 . . ?
C101 C104 H10M 109.5 . . ?
C101 C104 H10N 109.5 . . ?
H10M C104 H10N 109.5 . . ?
C101 C104 H10O 109.5 . . ?
H10M C104 H10O 109.5 . . ?
H10N C104 H10O 109.5 . . ?
O49 C105 C106 109.6(5) . . ?
O49 C105 C108 107.6(4) . . ?
C106 C105 C108 110.5(5) . . ?
O49 C105 C107 108.3(4) . . ?
C106 C105 C107 113.5(7) . . ?
C108 C105 C107 107.1(5) . . ?
C105 C106 H10P 109.5 . . ?
C105 C106 H10Q 109.5 . . ?
H10P C106 H10Q 109.5 . . ?
C105 C106 H10R 109.5 . . ?
H10P C106 H10R 109.5 . . ?
H10Q C106 H10R 109.5 . . ?
C105 C107 H10S 109.5 . . ?
C105 C107 H10T 109.5 . . ?
H10S C107 H10T 109.5 . . ?
C105 C107 H10U 109.5 . . ?
H10S C107 H10U 109.5 . . ?
H10T C107 H10U 109.5 . . ?
C105 C108 H10V 109.5 . . ?
C105 C108 H10W 109.5 . . ?
H10V C108 H10W 109.5 . . ?
C105 C108 H10X 109.5 . . ?
H10V C108 H10X 109.5 . . ?
H10W C108 H10X 109.5 . . ?

loop_
_geom_bond_atom_site_label_1
_geom_bond_atom_site_label_2
_geom_bond_distance
_geom_bond_site_symmetry_2
_geom_bond_publ_flag
Mn1 O5 1.8874(18) . ?
Mn1 O12 1.9198(19) . ?
Mn1 O14 1.949(2) . ?
Mn1 O15 1.9557(19) . ?
Mn1 O13 2.155(2) . ?
Mn1 O16 2.205(2) . ?
Mn1 Mn2 2.7772(6) . ?
Mn2 O12 1.8604(18) . ?
Mn2 O5 1.8652(18) . ?
Mn2 O2 1.8996(18) . ?
Mn2 O1 1.9078(17) . ?
Mn2 O3 1.9162(18) . ?
Mn2 O17 1.9204(19) . ?
Mn2 Mn6 2.8182(6) . ?
Mn2 Mn7 2.8439(6) . ?
Mn2 Mn3 2.8995(6) . ?
Mn3 O9 1.8415(18) . ?
Mn3 O8 1.8868(18) . ?
Mn3 O1 1.9081(18) . ?
Mn3 O4 1.9175(17) . ?
Mn3 O2 1.9190(18) . ?
Mn3 O18 1.9211(18) . ?
Mn3 Mn4 2.7705(6) . ?
Mn3 Mn6 2.8287(6) . ?
Mn3 Mn7 2.8546(6) . ?
Mn4 O9 1.8751(18) . ?
Mn4 O8 1.9197(18) . ?
Mn4 O21 1.9379(19) . ?
Mn4 O20 1.9495(18) . ?
Mn4 O22 2.1606(19) . ?
Mn4 O19 2.2514(19) . ?
Mn5 O7 1.8817(18) . ?
Mn5 O6 1.9121(17) . ?
Mn5 O24 1.9420(18) . ?
Mn5 O25 1.9427(18) . ?
Mn5 O26 2.1911(19) . ?
Mn5 O23 2.2291(19) . ?
Mn5 Mn6 2.7701(5) . ?
Mn6 O7 1.8591(17) . ?
Mn6 O6 1.8800(18) . ?
Mn6 O3 1.9010(18) . ?
Mn6 O1 1.9027(18) . ?
Mn6 O27 1.9227(18) . ?
Mn6 O4 1.9307(17) . ?
Mn6 Mn7 2.9307(5) . ?
Mn7 O11 1.8619(18) . ?
Mn7 O10 1.8720(18) . ?
Mn7 O2 1.9130(18) . ?
Mn7 O28 1.9167(19) . ?
Mn7 O4 1.9184(18) . ?
Mn7 O3 1.9283(18) . ?
Mn7 Mn8 2.7672(6) . ?
Mn8 O10 1.8992(18) . ?
Mn8 O11 1.9233(19) . ?
Mn8 O30 1.953(2) . ?
Mn8 O31 1.9535(19) . ?
Mn8 O29 2.098(2) . ?
Mn8 O32 2.166(2) . ?
Mn9 O5 1.8795(18) . ?
Mn9 O6 1.9021(18) . ?
Mn9 O34 1.952(2) . ?
Mn9 O35 1.9596(19) . ?
Mn9 O36 2.124(2) . ?
Mn9 O33 2.304(2) . ?
Mn10 O7 1.8710(17) . ?
Mn10 O8 1.8978(18) . ?
Mn10 O38 1.9510(18) . ?
Mn10 O39 1.9541(19) . ?
Mn10 O37 2.221(2) . ?
Mn10 O40 2.234(2) . ?
Mn11 O9 1.8861(18) . ?
Mn11 O10 1.9352(19) . ?
Mn11 O43 1.945(2) . ?
Mn11 O42 1.974(2) . ?
Mn11 O44 2.128(2) . ?
Mn11 O41 2.1634(19) . ?
Mn12 O12 1.8651(19) . ?
Mn12 O11 1.8796(19) . ?
Mn12 O45 1.943(2) . ?
Mn12 O46 1.950(2) . ?
Mn12 O47 2.067(2) . ?
Mn12 O50 2.339(11) . ?
O13 C1 1.269(4) . ?
O14 C7 1.268(4) . ?
O15 C13 1.263(4) . ?
O16 C19 1.246(4) . ?
O17 C19 1.297(3) . ?
O18 C25 1.287(3) . ?
O19 C25 1.257(3) . ?
O20 C31 1.264(3) . ?
O21 C37 1.260(3) . ?
O22 C43 1.274(3) . ?
O23 C49 1.244(3) . ?
O24 C55 1.264(3) . ?
O25 C61 1.272(3) . ?
O26 C67 1.276(3) . ?
O27 C49 1.294(3) . ?
O28 C73 1.294(3) . ?
O29 C79 1.266(4) . ?
O29 C79' 1.362(14) . ?
O30 C85 1.259(4) . ?
O31 C91 1.252(4) . ?
O32 C73 1.247(3) . ?
O33 C97 1.459(4) . ?
O33 H33 0.79(4) . ?
O34 C7 1.251(3) . ?
O35 C55 1.261(3) . ?
O36 C67 1.249(3) . ?
O37 H37A 0.70(4) . ?
O37 H37B 0.81(4) . ?
O38 C61 1.262(3) . ?
O39 C31 1.265(3) . ?
O40 H40X 0.84(4) . ?
O40 H40Y 0.79(4) . ?
O41 C43 1.246(3) . ?
O42 C37 1.267(4) . ?
O43 C85 1.260(4) . ?
O44 C79 1.274(4) . ?
O45 C91 1.265(3) . ?
O46 C13 1.269(4) . ?
O47 C1 1.256(4) . ?
O48 C101 1.449(4) . ?
O48 H48 0.77(4) . ?
O49 C105 1.433(5) . ?
O49 H49 0.8421 . ?
O50 C79' 1.227(18) . ?
C1 C2 1.515(4) . ?
C2 C3 1.547(4) . ?
C2 H2A 0.9900 . ?
C2 H2B 0.9900 . ?
C3 C6 1.508(5) . ?
C3 C5 1.530(5) . ?
C3 C4 1.540(5) . ?
C4 H4A 0.9800 . ?
C4 H4B 0.9800 . ?
C4 H4C 0.9800 . ?
C5 H5A 0.9800 . ?
C5 H5B 0.9800 . ?
C5 H5C 0.9800 . ?
C6 H6A 0.9800 . ?
C6 H6B 0.9800 . ?
C6 H6C 0.9800 . ?
C7 C8 1.525(4) . ?
C8 C9 1.504(4) . ?
C8 H8A 0.9900 . ?
C8 H8B 0.9900 . ?
C9 C12 1.523(5) . ?
C9 C10 1.528(4) . ?
C9 C11 1.534(5) . ?
C10 H10A 0.9800 . ?
C10 H10B 0.9800 . ?
C10 H10C 0.9800 . ?
C11 H11A 0.9800 . ?
C11 H11B 0.9800 . ?
C11 H11C 0.9800 . ?
C12 H12A 0.9800 . ?
C12 H12B 0.9800 . ?
C12 H12C 0.9800 . ?
C13 C14 1.519(4) . ?
C14 C15 1.546(4) . ?
C14 H14A 0.9900 . ?
C14 H14B 0.9900 . ?
C15 C18 1.521(5) . ?
C15 C16 1.525(5) . ?
C15 C17 1.543(4) . ?
C16 H16A 0.9800 . ?
C16 H16B 0.9800 . ?
C16 H16C 0.9800 . ?
C17 H17A 0.9800 . ?
C17 H17B 0.9800 . ?
C17 H17C 0.9800 . ?
C18 H18A 0.9800 . ?
C18 H18B 0.9800 . ?
C18 H18C 0.9800 . ?
C19 C20 1.515(5) . ?
C20 C21 1.529(5) . ?
C20 H20A 0.9900 . ?
C20 H20B 0.9900 . ?
C21 C22 1.506(6) . ?
C21 C23 1.538(6) . ?
C21 C24 1.548(6) . ?
C22 H22A 0.9800 . ?
C22 H22B 0.9800 . ?
C22 H22C 0.9800 . ?
C23 H23A 0.9800 . ?
C23 H23B 0.9800 . ?
C23 H23C 0.9800 . ?
C24 H24A 0.9800 . ?
C24 H24B 0.9800 . ?
C24 H24C 0.9800 . ?
C25 C26 1.509(4) . ?
C26 C27 1.543(4) . ?
C26 H26A 0.9900 . ?
C26 H26B 0.9900 . ?
C27 C30 1.527(5) . ?
C27 C28 1.532(5) . ?
C27 C29 1.534(4) . ?
C28 H28A 0.9800 . ?
C28 H28B 0.9800 . ?
C28 H28C 0.9800 . ?
C29 H29A 0.9800 . ?
C29 H29B 0.9800 . ?
C29 H29C 0.9800 . ?
C30 H30A 0.9800 . ?
C30 H30B 0.9800 . ?
C30 H30C 0.9800 . ?
C31 C32 1.508(4) . ?
C32 C33 1.545(4) . ?
C32 H32A 0.9900 . ?
C32 H32B 0.9900 . ?
C33 C36 1.508(5) . ?
C33 C34 1.532(5) . ?
C33 C35 1.540(5) . ?
C34 H34A 0.9800 . ?
C34 H34B 0.9800 . ?
C34 H34C 0.9800 . ?
C35 H35A 0.9800 . ?
C35 H35B 0.9800 . ?
C35 H35C 0.9800 . ?
C36 H36A 0.9800 . ?
C36 H36B 0.9800 . ?
C36 H36C 0.9800 . ?
C37 C38 1.514(4) . ?
C38 C39 1.506(9) . ?
C38 C39' 1.605(7) . ?
C38 H38A 0.9900 . ?
C38 H38B 0.9900 . ?
C40 C39 1.511(9) . ?
C40 C39' 1.560(8) . ?
C40 H40X 0.9800 . ?
C40 H40Y 0.9800 . ?
C40 H40Z 0.9800 . ?
C40 H40X 0.9800 . ?
C40 H40Y 0.9801 . ?
C40 H40Z 0.9800 . ?
C39 C41 1.520(16) . ?
C39 C42 1.530(15) . ?
C41 H41A 0.9800 . ?
C41 H41B 0.9800 . ?
C41 H41C 0.9800 . ?
C42 H42A 0.9800 . ?
C42 H42B 0.9800 . ?
C42 H42C 0.9800 . ?
C39' C42' 1.424(13) . ?
C39' C41' 1.553(13) . ?
C41' H41D 0.9800 . ?
C41' H41E 0.9800 . ?
C41' H41F 0.9800 . ?
C42' H42D 0.9800 . ?
C42' H42E 0.9800 . ?
C42' H42F 0.9800 . ?
C43 C44 1.522(4) . ?
C44 C45 1.544(4) . ?
C44 H44A 0.9900 . ?
C44 H44B 0.9900 . ?
C45 C48 1.521(4) . ?
C45 C46 1.525(4) . ?
C45 C47 1.538(4) . ?
C46 H46A 0.9800 . ?
C46 H46B 0.9800 . ?
C46 H46C 0.9800 . ?
C47 H47A 0.9800 . ?
C47 H47B 0.9800 . ?
C47 H47C 0.9800 . ?
C48 H48A 0.9800 . ?
C48 H48B 0.9800 . ?
C48 H48C 0.9800 . ?
C49 C50 1.519(4) . ?
C50 C51 1.554(4) . ?
C50 H50A 0.9900 . ?
C50 H50B 0.9900 . ?
C51 C52 1.523(4) . ?
C51 C53 1.533(4) . ?
C51 C54 1.538(4) . ?
C52 H52A 0.9800 . ?
C52 H52B 0.9800 . ?
C52 H52C 0.9800 . ?
C53 H53A 0.9800 . ?
C53 H53B 0.9800 . ?
C53 H53C 0.9800 . ?
C54 H54A 0.9800 . ?
C54 H54B 0.9800 . ?
C54 H54C 0.9800 . ?
C55 C56 1.509(3) . ?
C56 C57 1.551(4) . ?
C56 H56A 0.9900 . ?
C56 H56B 0.9900 . ?
C57 C60 1.523(4) . ?
C57 C59 1.529(4) . ?
C57 C58 1.539(4) . ?
C58 H58A 0.9800 . ?
C58 H58B 0.9800 . ?
C58 H58C 0.9800 . ?
C59 H59A 0.9800 . ?
C59 H59B 0.9800 . ?
C59 H59C 0.9800 . ?
C60 H60A 0.9800 . ?
C60 H60B 0.9800 . ?
C60 H60C 0.9800 . ?
C61 C62 1.511(4) . ?
C62 C63 1.511(5) . ?
C62 H62A 0.9900 . ?
C62 H62B 0.9900 . ?
C63 C66 1.536(6) . ?
C63 C64 1.553(6) . ?
C63 C65 1.557(5) . ?
C64 H64A 0.9800 . ?
C64 H64B 0.9800 . ?
C64 H64C 0.9800 . ?
C65 H65A 0.9800 . ?
C65 H65B 0.9800 . ?
C65 H65C 0.9800 . ?
C66 H66A 0.9800 . ?
C66 H66B 0.9800 . ?
C66 H66C 0.9800 . ?
C67 C68 1.526(4) . ?
C68 C69 1.534(4) . ?
C68 H68A 0.9900 . ?
C68 H68B 0.9900 . ?
C69 C70 1.505(5) . ?
C69 C71 1.512(4) . ?
C69 C72 1.564(5) . ?
C70 H70A 0.9800 . ?
C70 H70B 0.9800 . ?
C70 H70C 0.9800 . ?
C71 H71A 0.9800 . ?
C71 H71B 0.9800 . ?
C71 H71C 0.9800 . ?
C72 H72A 0.9800 . ?
C72 H72B 0.9800 . ?
C72 H72C 0.9800 . ?
C73 C74 1.509(4) . ?
C74 C75 1.556(4) . ?
C74 H74A 0.9900 . ?
C74 H74B 0.9900 . ?
C75 C76 1.502(5) . ?
C75 C77 1.519(5) . ?
C75 C78 1.523(5) . ?
C76 H76A 0.9800 . ?
C76 H76B 0.9800 . ?
C76 H76C 0.9800 . ?
C77 H77A 0.9800 . ?
C77 H77B 0.9800 . ?
C77 H77C 0.9800 . ?
C78 H78A 0.9800 . ?
C78 H78B 0.9800 . ?
C78 H78C 0.9800 . ?
C79 C80 1.524(5) . ?
C80 C81 1.550(5) . ?
C80 H80A 0.9900 . ?
C80 H80B 0.9900 . ?
C81 C83 1.521(6) . ?
C81 C84 1.525(6) . ?
C81 C82 1.537(6) . ?
C82 H82A 0.9800 . ?
C82 H82B 0.9800 . ?
C82 H82C 0.9800 . ?
C83 H83A 0.9800 . ?
C83 H83B 0.9800 . ?
C83 H83C 0.9800 . ?
C84 H84A 0.9800 . ?
C84 H84B 0.9800 . ?
C84 H84C 0.9800 . ?
C79' C80' 1.533(16) . ?
C80' C81' 1.514(16) . ?
C80' H80C 0.9900 . ?
C80' H80D 0.9900 . ?
C81' C83' 1.515(17) . ?
C81' C84' 1.517(18) . ?
C81' C82' 1.566(17) . ?
C82' H82D 0.9800 . ?
C82' H82E 0.9800 . ?
C82' H82F 0.9800 . ?
C83' H83D 0.9800 . ?
C83' H83E 0.9800 . ?
C83' H83F 0.9800 . ?
C84' H84D 0.9800 . ?
C84' H84E 0.9800 . ?
C84' H84F 0.9800 . ?
C85 C86 1.519(4) . ?
C86 C87 1.551(6) . ?
C86 H86A 0.9900 . ?
C86 H86B 0.9900 . ?
C87 C90 1.517(7) . ?
C87 C89 1.528(8) . ?
C87 C88 1.542(5) . ?
C88 H88A 0.9800 . ?
C88 H88B 0.9800 . ?
C88 H88C 0.9800 . ?
C89 H89A 0.9800 . ?
C89 H89B 0.9800 . ?
C89 H89C 0.9800 . ?
C90 H90A 0.9800 . ?
C90 H90B 0.9800 . ?
C90 H90C 0.9800 . ?
C91 C92 1.510(4) . ?
C92 C93 1.541(5) . ?
C92 H92A 0.9900 . ?
C92 H92B 0.9900 . ?
C93 C94 1.527(5) . ?
C93 C95 1.533(5) . ?
C93 C96 1.536(6) . ?
C94 H94A 0.9800 . ?
C94 H94B 0.9800 . ?
C94 H94C 0.9800 . ?
C95 H95A 0.9800 . ?
C95 H95B 0.9800 . ?
C95 H95C 0.9800 . ?
C96 H96A 0.9800 . ?
C96 H96B 0.9800 . ?
C96 H96C 0.9800 . ?
C97 C99 1.503(4) . ?
C97 C100 1.510(4) . ?
C97 C98 1.537(4) . ?
C98 H98A 0.9800 . ?
C98 H98B 0.9800 . ?
C98 H98C 0.9800 . ?
C99 H99A 0.9800 . ?
C99 H99B 0.9800 . ?
C99 H99C 0.9800 . ?
C100 H10D 0.9800 . ?
C100 H10E 0.9800 . ?
C100 H10F 0.9800 . ?
C101 C103 1.510(4) . ?
C101 C104 1.518(5) . ?
C101 C102 1.520(5) . ?
C102 H10G 0.9800 . ?
C102 H10H 0.9800 . ?
C102 H10I 0.9800 . ?
C103 H10J 0.9800 . ?
C103 H10K 0.9800 . ?
C103 H10L 0.9800 . ?
C104 H10M 0.9800 . ?
C104 H10N 0.9800 . ?
C104 H10O 0.9800 . ?
C105 C106 1.505(8) . ?
C105 C108 1.507(6) . ?
C105 C107 1.559(8) . ?
C106 H10P 0.9800 . ?
C106 H10Q 0.9800 . ?
C106 H10R 0.9800 . ?
C107 H10S 0.9800 . ?
C107 H10T 0.9800 . ?
C107 H10U 0.9800 . ?
C108 H10V 0.9800 . ?
C108 H10W 0.9800 . ?
C108 H10X 0.9800 . ?

loop_
_geom_hbond_atom_site_label_D
_geom_hbond_atom_site_label_H
_geom_hbond_atom_site_label_A
_geom_hbond_distance_DH
_geom_hbond_distance_HA
_geom_hbond_distance_DA
_geom_hbond_angle_DHA
_geom_hbond_site_symmetry_A
O33 H33 O13 0.79(4) 2.05(4) 2.841(3) 174(4) .
O37 H37A O48 0.70(4) 2.03(4) 2.717(3) 167(5) .
O37 H37B O26 0.81(4) 1.94(4) 2.687(3) 153(3) .
O48 H48 O19 0.77(4) 2.12(4) 2.887(3) 170(4) .
O49 H49 O37 0.84 2.31 3.147(4) 179.9 .
